data_4086857
loop_
_publ_author_name
'Tate, Brandon K.'
'Jordan, Abraham J.'
'Bacsa, John'
'Sadighi, Joseph P.'

_publ_section_title
;
 Stable Mono- and Dinuclear Organosilver Complexes
;
_journal_issue 5
_journal_name_full Organometallics
_journal_page_first 964
_journal_paper_doi 10.1021/acs.organomet.6b00771
_journal_volume 36
_journal_year 2016
_chemical_absolute_configuration unk
_chemical_formula_moiety '2(C4 H8 O), C62 H81 Ag2 N4, B F4'
_chemical_formula_sum 'C70 H97 Ag2 B F4 N4 O2'
_chemical_formula_weight 1329.06
_space_group_crystal_system monoclinic
_space_group_IT_number 4
_space_group_name_Hall 'P 2yb'
_space_group_name_H-M_alt 'P 1 21 1'
_symmetry_space_group_name_Hall 'P 2yb'
_symmetry_space_group_name_H-M 'P 1 21 1'
_atom_sites_solution_hydrogens geom
_atom_sites_solution_primary dual
_audit_creation_date 2016-09-22
_audit_creation_method
;
Olex2 1.2-dev
(compiled 2016.08.25 svn.r3337 for OlexSys, GUI svn.r5221)
;
_cell_angle_alpha 90
_cell_angle_beta 99.2266(17)
_cell_angle_gamma 90
_cell_formula_units_Z 4
_cell_length_a 12.50202(20)
_cell_length_b 31.8127(5)
_cell_length_c 17.2528(3)
_cell_measurement_reflns_used 52480
_cell_measurement_temperature 100(2)
_cell_measurement_theta_max 31.4800
_cell_measurement_theta_min 1.2790
_cell_volume 6773.06(19)
_computing_cell_refinement 'CrysAlisPro 1.171.38.41 (Rigaku OD, 2015)'
_computing_data_reduction 'CrysAlisPro 1.171.38.41 (Rigaku OD, 2015)'
_computing_molecular_graphics 'Olex2 (Dolomanov et al., 2009)'
_computing_publication_material 'Olex2 (Dolomanov et al., 2009)'
_computing_structure_refinement 'XL (Sheldrick, 2008)'
_computing_structure_solution 'XT (Sheldrick, 2015)'
_diffrn_ambient_temperature 100.15
_diffrn_measured_fraction_theta_full 0.999
_diffrn_measured_fraction_theta_max 0.999
_diffrn_measurement_device_type 'Bruker APEX-II CCD'
_diffrn_measurement_method '\w scans'
_diffrn_radiation_type MoK\a
_diffrn_radiation_wavelength 0.71073
_diffrn_reflns_av_R_equivalents 0.0474
_diffrn_reflns_av_unetI/netI 0.0628
_diffrn_reflns_Laue_measured_fraction_full 0.999
_diffrn_reflns_Laue_measured_fraction_max 0.999
_diffrn_reflns_limit_h_max 17
_diffrn_reflns_limit_h_min -17
_diffrn_reflns_limit_k_max 44
_diffrn_reflns_limit_k_min -43
_diffrn_reflns_limit_l_max 23
_diffrn_reflns_limit_l_min -23
_diffrn_reflns_number 86841
_diffrn_reflns_point_group_measured_fraction_full 1.000
_diffrn_reflns_point_group_measured_fraction_max 0.999
_diffrn_reflns_theta_full 26.000
_diffrn_reflns_theta_max 29.575
_diffrn_reflns_theta_min 1.650
_exptl_absorpt_coefficient_mu 0.640
_exptl_absorpt_correction_T_max 1.00000
_exptl_absorpt_correction_T_min 0.64134
_exptl_absorpt_correction_type multi-scan
_exptl_absorpt_process_details
;
CrysAlisPro 1.171.38.41 (Rigaku Oxford Diffraction, 2015)
Empirical absorption correction using spherical harmonics,
 implemented in SCALE3 ABSPACK scaling algorithm.
;
_exptl_crystal_colour colourless
_exptl_crystal_colour_primary colourless
_exptl_crystal_density_diffrn 1.303
_exptl_crystal_description block
_exptl_crystal_F_000 2784
_exptl_crystal_recrystallization_method 'The material was recrystallised from a mixture of THF and pentane by ---'
_exptl_crystal_size_max 0.512
_exptl_crystal_size_mid 0.196
_exptl_crystal_size_min 0.126
_refine_diff_density_max 1.076
_refine_diff_density_min -0.601
_refine_diff_density_rms 0.108
_refine_ls_abs_structure_details
;
 Refined as an inversion twin.
;
_refine_ls_abs_structure_Flack 0.51(2)
_refine_ls_extinction_method none
_refine_ls_goodness_of_fit_ref 1.026
_refine_ls_hydrogen_treatment constr
_refine_ls_matrix_type full
_refine_ls_number_parameters 1569
_refine_ls_number_reflns 37836
_refine_ls_number_restraints 287
_refine_ls_restrained_S_all 1.026
_refine_ls_R_factor_all 0.0638
_refine_ls_R_factor_gt 0.0510
_refine_ls_shift/su_max 0.003
_refine_ls_shift/su_mean 0.000
_refine_ls_structure_factor_coef Fsqd
_refine_ls_weighting_details 'w=1/[\s^2^(Fo^2^)+(0.0489P)^2^+9.8048P] where P=(Fo^2^+2Fc^2^)/3'
_refine_ls_weighting_scheme calc
_refine_ls_wR_factor_gt 0.1058
_refine_ls_wR_factor_ref 0.1117
_reflns_Friedel_coverage 0.967
_reflns_Friedel_fraction_full 1.000
_reflns_Friedel_fraction_max 1.000
_reflns_number_gt 32537
_reflns_number_total 37836
_reflns_threshold_expression 'I > 2\s(I)'
_cod_data_source_file om6b00771_si_001.cif
_cod_data_source_block l2ag2ccphbf4
_cod_depositor_comments 'Adding full bibliography for 4086853--4086857.cif.'
_cod_original_cell_volume 6773.0(2)
_cod_database_code 4086857
_shelx_space_group_comment
;
The symmetry employed for this shelxl refinement is uniquely defined
by the following loop, which should always be used as a source of
symmetry information in preference to the above space-group names.
They are only intended as comments.
;
_olex2_refinement_description
;
1. Twinned data refinement
 Scales: 0.49(2) 0.51(2)
2. Fixed Uiso
 At 1.2 times of:
  All C(H) groups, All C(H,H) groups
 At 1.5 times of:
  All C(H,H,H) groups
3. Restrained distances
 O6S-C7S \\sim O6S-C10S
 with sigma of 0.002
 C8S-C7S \\sim C9S-C8S \\sim C9S-C10S
 with sigma of 0.002
 C4A-C3A \\sim C5A-C4A \\sim C3A-C2A
 with sigma of 0.002
 C5B-C4B \\sim C4B-C3B \\sim C3B-C2B
 with sigma of 0.002
4. Uiso/Uaniso restraints and constraints
Uanis(F4B) \\sim Ueq, Uanis(F2B) \\sim Ueq, Uanis(F1B) \\sim Ueq: with sigma of
0.01 and sigma for terminal atoms of 0.02
Uanis(F2B) \\sim Ueq, Uanis(F2A) \\sim Ueq: with sigma of 0.004 and sigma for
terminal atoms of 0.008
Uanis(O6S) \\sim Ueq: with sigma of 0.002 and sigma for terminal atoms of 0.004
Uanis(C10') \\sim Ueq: with sigma of 0.002 and sigma for terminal atoms of 0.004
Uanis(O6S) = Uanis(O6')
Uanis(C9S) = Uanis(C9')
Uanis(C8S) = Uanis(C8')
Uanis(C10S) = Uanis(C10')
Uanis(C7S) = Uanis(C7')
Uanis(B1A) = Uanis(B1B)
Uanis(F1B) = Uanis(F1A)
Uanis(F3A) = Uanis(F3B)
Uanis(F4B) = Uanis(F4A)
Uanis(F2B) = Uanis(F2A)
Uanis(C2A) = Uanis(C2B)
Uanis(C5A) = Uanis(C4B)
Uanis(C2B) = Uanis(C3A)
Uanis(C5B) = Uanis(C5A)
Uanis(C4A) = Uanis(O1B)
Uanis(C3A) = Uanis(C3B)
Uanis(C4B) = Uanis(C4A)
5. Rigid body (RIGU) restrains
 C12, C13, C14, C15, C16, C17
 with sigma for 1-2 distances of 0.002 and sigma for 1-3 distances of 0.002
 C22, C23, C24
 with sigma for 1-2 distances of 0.002 and sigma for 1-3 distances of 0.002
 C9A, C2AA, C3AA
 with sigma for 1-2 distances of 0.002 and sigma for 1-3 distances of 0.002
 C17, C25, C26, C27
 with sigma for 1-2 distances of 0.002 and sigma for 1-3 distances of 0.002
 F4A, F2A, B1A, F1A, F3A
 with sigma for 1-2 distances of 0.002 and sigma for 1-3 distances of 0.002
 B1A, F4A, F2A, F1A, F3A, F3B, B1B, F1B, F2B, F4B
 with sigma for 1-2 distances of 0.001 and sigma for 1-3 distances of 0.001
 O6S, C9S, H1CA, H2CA, C8S, C10S, C7S, H5CA, H6CA, H7CA, H8CA, H3CA, H4CA
 with sigma for 1-2 distances of 0.001 and sigma for 1-3 distances of 0.001
 O1A, C2A, C5A, H, HA, C3A, C4A, HF, HG, HB, HC, HD, HE
 with sigma for 1-2 distances of 0.001 and sigma for 1-3 distances of 0.001
 with sigma for 1-2 distances of 0.002 and sigma for 1-3 distances of 0.002
6. Same fragment restrains
{O1B, C2B, C3B, C4B, C5B} sigma for 1-2: 0.002, 1-3: 0.002
as
{O1A, C2A, C3A, C4A, C5A}
{F2B, F3B, B1B, F1B, F4B} sigma for 1-2: 0.002, 1-3: 0.002
as
{F4A, F2A, B1A, F1A, F3A}
{C9', C7', O6', C8', C10'} sigma for 1-2: 0.002, 1-3: 0.002
as
{C9S, C7S, O6S, C8S, C10S}
7. Others
 Sof(F2B)=Sof(F3B)=Sof(B1B)=Sof(F1B)=Sof(F4B)=1-FVAR(1)
 Sof(F4A)=Sof(F2A)=Sof(B1A)=Sof(F1A)=Sof(F3A)=FVAR(1)
 Sof(C9')=Sof(H9'A)=Sof(H9'B)=Sof(C7')=Sof(H7'A)=Sof(H7'B)=Sof(O6')=Sof(C8')=
 Sof(H8'A)=Sof(H8'B)=Sof(C10')=Sof(H10A)=Sof(H10B)=1-FVAR(2)
 Sof(C9S)=Sof(H1CA)=Sof(H2CA)=Sof(C7S)=Sof(H3CA)=Sof(H4CA)=Sof(O6S)=Sof(C8S)=
 Sof(H5CA)=Sof(H6CA)=Sof(C10S)=Sof(H7CA)=Sof(H8CA)=FVAR(2)
 Sof(O1B)=Sof(C2B)=Sof(HH)=Sof(HI)=Sof(C3B)=Sof(HJ)=Sof(HK)=Sof(C4B)=Sof(HL)=
 Sof(HM)=Sof(C5B)=Sof(HN)=Sof(HO)=1-FVAR(3)
 Sof(O1A)=Sof(C2A)=Sof(H)=Sof(HA)=Sof(C3A)=Sof(HB)=Sof(HC)=Sof(C4A)=Sof(HD)=
 Sof(HE)=Sof(C5A)=Sof(HF)=Sof(HG)=FVAR(3)
8.a Ternary CH refined with riding coordinates:
 C18(HX), C23(H0BA), C25(H4BA), C16A(H0EA), C19A(H7EA), C23A(H7FA), C25A(H1GA),
  C16B(H4HA), C19B(H1IA), C23B(H1JA), C25B(H5JA), C16C(H6LA), C19C(H3MA),
 C23C(H3NA), C25C(H7NA), C1B(H1RA)
8.b Secondary CH2 refined with riding coordinates:
 C2A(H,HA), C3A(HB,HC), C4A(HD,HE), C5A(HF,HG), C2B(HH,HI), C3B(HJ,HK), C4B(HL,
 HM), C5B(HN,HO), C6(HP,HQ), C7(HR,HS), C9S(H1CA,H2CA), C7S(H3CA,H4CA),
 C8S(H5CA,H6CA), C10S(H7CA,H8CA), C9'(H9'A,H9'B), C7'(H7'A,H7'B), C8'(H8'A,
 H8'B), C10'(H10A,H10B), C2C(H6KA,H7KA), C3C(H8KA,H9KA), C2S(H4OA,H5OA),
 C3S(H6OA,H7OA), C4S(H8OA,H9OA), C5S(H0PA,H1PA), C12S(H2PA,H3PA), C13S(H4PA,
 H5PA), C14S(H6PA,H7PA), C15S(H8PA,H9PA), C0AA(H3QA,H4QA), C1AA(H5QA,H6QA),
 C4AA(H7QA,H8QA), C5AA(H9QA,H0RA)
8.c Me refined with riding coordinates:
 C20A(H8EA,H9EA,H0FA)
8.d Aromatic/amide H refined with riding coordinates:
 C10(HT), C14(HU), C15(HV), C16(HW), C31(H9CA), C32(H0DA), C33(H1DA),
 C34(H2DA), C35(H3DA), C6A(H4DA), C7A(H5DA), C8A(H6DA), C12A(H7DA), C13A(H8DA),
 C14A(H9DA), C6B(H8GA), C7B(H9GA), C8B(H0HA), C12B(H1HA), C13B(H2HA),
 C14B(H3HA), C32B(H2KA), C33B(H3KA), C34B(H4KA), C35B(H5KA), C6C(H0LA),
 C7C(H1LA), C8C(H2LA), C12C(H3LA), C13C(H4LA), C14C(H5LA), C1C(H2RA), C1D(H3RA),
  C31B(H4RA)
8.e Idealised Me refined as rotating group:
 C19(HY,HZ,H0AA), C20(H1AA,H2AA,H3AA), C21(H4AA,H5AA,H6AA), C22(H7AA,H8AA,
 H9AA), C24(H1BA,H2BA,H3BA), C26(H5BA,H6BA,H7BA), C27(H8BA,H9BA,H0CA),
 C17A(H1EA,H2EA,H3EA), C18A(H4EA,H5EA,H6EA), C21A(H1FA,H2FA,H3FA), C22A(H4FA,
 H5FA,H6FA), C24A(H8FA,H9FA,H0GA), C26A(H2GA,H3GA,H4GA), C27A(H5GA,H6GA,H7GA),
 C17B(H5HA,H6HA,H7HA), C18B(H8HA,H9HA,H0IA), C20B(H2IA,H3IA,H4IA), C21B(H5IA,
 H6IA,H7IA), C22B(H8IA,H9IA,H0JA), C24B(H2JA,H3JA,H4JA), C26B(H6JA,H7JA,H8JA),
 C27B(H9JA,H0KA,H1KA), C17C(H7LA,H8LA,H9LA), C18C(H0MA,H1MA,H2MA), C20C(H4MA,
 H5MA,H6MA), C21C(H7MA,H8MA,H9MA), C22C(H0NA,H1NA,H2NA), C24C(H4NA,H5NA,H6NA),
 C26C(H8NA,H9NA,H0OA), C27C(H1OA,H2OA,H3OA), C1A(H0QA,H1QA,H2QA)
;
_shelx_shelxl_version_number 2014/7
_olex2_submission_special_instructions 'No special instructions were received'

loop_
_space_group_symop_operation_xyz
'x, y, z'
'-x, y+1/2, -z'

loop_
_atom_site_label
_atom_site_type_symbol
_atom_site_fract_x
_atom_site_fract_y
_atom_site_fract_z
_atom_site_U_iso_or_equiv
_atom_site_adp_type
_atom_site_occupancy
_atom_site_site_symmetry_order
_atom_site_calc_flag
_atom_site_refinement_flags_posn
_atom_site_refinement_flags_adp
_atom_site_refinement_flags_occupancy
_atom_site_disorder_assembly
_atom_site_disorder_group
O1A O -0.2995(8) 0.6625(3) 0.2978(6) 0.057(2) Uani 0.649(8) 1 d D U P A -1
C2A C -0.2992(10) 0.6377(3) 0.2321(8) 0.0464(18) Uani 0.649(8) 1 d D U P A -1
H H -0.2245 0.6355 0.2203 0.056 Uiso 0.649(8) 1 calc R U P A -1
HA H -0.3451 0.6509 0.1864 0.056 Uiso 0.649(8) 1 calc R U P A -1
C3A C -0.3421(12) 0.5942(3) 0.2458(7) 0.0464(18) Uani 0.649(8) 1 d D U P A -1
HB H -0.4144 0.5895 0.2141 0.056 Uiso 0.649(8) 1 calc R U P A -1
HC H -0.2918 0.5720 0.2334 0.056 Uiso 0.649(8) 1 calc R U P A -1
C4A C -0.3482(14) 0.5953(4) 0.3329(8) 0.059(2) Uani 0.649(8) 1 d D U P A -1
HD H -0.2811 0.5840 0.3643 0.070 Uiso 0.649(8) 1 calc R U P A -1
HE H -0.4110 0.5790 0.3449 0.070 Uiso 0.649(8) 1 calc R U P A -1
C5A C -0.3613(12) 0.6418(4) 0.3487(8) 0.051(2) Uani 0.649(8) 1 d D U P A -1
HF H -0.4385 0.6502 0.3368 0.062 Uiso 0.649(8) 1 calc R U P A -1
HG H -0.3334 0.6486 0.4042 0.062 Uiso 0.649(8) 1 calc R U P A -1
O1B O -0.3486(16) 0.5796(5) 0.3627(9) 0.059(2) Uani 0.351(8) 1 d D . P A -2
C2B C -0.3277(17) 0.5725(5) 0.2878(11) 0.0464(18) Uani 0.351(8) 1 d D . P A -2
HH H -0.3711 0.5483 0.2644 0.056 Uiso 0.351(8) 1 calc R . P A -2
HI H -0.2501 0.5655 0.2898 0.056 Uiso 0.351(8) 1 calc R . P A -2
C3B C -0.356(2) 0.6112(6) 0.2372(9) 0.0464(18) Uani 0.351(8) 1 d D . P A -2
HJ H -0.4021 0.6040 0.1869 0.056 Uiso 0.351(8) 1 calc R . P A -2
HK H -0.2895 0.6256 0.2262 0.056 Uiso 0.351(8) 1 calc R . P A -2
C4B C -0.4162(18) 0.6378(6) 0.2889(10) 0.059(2) Uani 0.351(8) 1 d D . P A -2
HL H -0.4020 0.6681 0.2824 0.070 Uiso 0.351(8) 1 calc R . P A -2
HM H -0.4953 0.6327 0.2768 0.070 Uiso 0.351(8) 1 calc R . P A -2
C5B C -0.3703(19) 0.6229(6) 0.3710(10) 0.051(2) Uani 0.351(8) 1 d D . P A -2
HN H -0.3030 0.6384 0.3917 0.062 Uiso 0.351(8) 1 calc R . P A -2
HO H -0.4234 0.6272 0.4072 0.062 Uiso 0.351(8) 1 calc R . P A -2
Ag2 Ag 0.08063(3) 0.65667(2) 0.67383(2) 0.01320(9) Uani 1 1 d . . . . .
Ag1 Ag 0.08693(3) 0.62389(2) 0.86070(2) 0.01190(8) Uani 1 1 d . . . . .
Ag3 Ag 0.56554(3) 0.37838(2) 0.32775(2) 0.01217(8) Uani 1 1 d . . . . .
F5 F 0.0965(3) 0.57451(14) 0.2571(3) 0.0363(10) Uani 1 1 d . . . . .
F4A F 0.4624(7) 0.4222(3) 0.6553(4) 0.0378(13) Uani 0.599(9) 1 d D U P B 1
F2A F 0.4515(7) 0.4530(3) 0.7722(5) 0.0379(14) Uani 0.599(9) 1 d D U P B 1
B1A B 0.5151(11) 0.4469(4) 0.7149(10) 0.0310(11) Uani 0.599(9) 1 d D U P B 1
F1A F 0.6149(6) 0.4306(3) 0.7499(6) 0.0358(13) Uani 0.599(9) 1 d D U P B 1
F3A F 0.5329(8) 0.4877(3) 0.6839(7) 0.0335(12) Uani 0.599(9) 1 d D U P B 1
F6 F -0.0345(5) 0.52905(15) 0.2068(3) 0.0516(14) Uani 1 1 d . . . . .
Ag4 Ag 0.54807(3) 0.34548(2) 0.14541(2) 0.01408(9) Uani 1 1 d . . . . .
F8 F -0.0730(3) 0.58488(19) 0.2816(3) 0.0491(13) Uani 1 1 d . . . . .
O1S O 0.0509(4) 0.70043(17) 0.3172(3) 0.0345(12) Uani 1 1 d . . . . .
O11S O 0.5271(6) 0.3054(2) -0.2161(4) 0.0541(18) Uani 1 1 d . . . . .
N1 N -0.0079(4) 0.55235(14) 0.9548(3) 0.0123(9) Uani 1 1 d . . . . .
F2B F 0.4743(10) 0.4674(4) 0.7837(6) 0.0379(14) Uani 0.401(9) 1 d D U P B 2
F3B F 0.5541(11) 0.4884(4) 0.6811(10) 0.0335(12) Uani 0.401(9) 1 d D U P B 2
B1B B 0.5118(12) 0.4548(5) 0.7167(10) 0.0310(11) Uani 0.401(9) 1 d D U P B 2
F1B F 0.5903(10) 0.4233(4) 0.7299(7) 0.0358(13) Uani 0.401(9) 1 d D U P B 2
F4B F 0.4223(9) 0.4396(4) 0.6614(6) 0.0378(13) Uani 0.401(9) 1 d D U P B 2
N2 N 0.1541(4) 0.57196(15) 1.0060(3) 0.0129(9) Uani 1 1 d . . . . .
F7 F -0.0333(4) 0.59621(14) 0.1594(2) 0.0364(10) Uani 1 1 d . . . . .
N2A N -0.0402(4) 0.64687(14) 0.5079(3) 0.0116(9) Uani 1 1 d . . . . .
N1B N 0.4783(4) 0.45069(14) 0.4227(3) 0.0112(9) Uani 1 1 d . . . . .
N2B N 0.6445(4) 0.43329(15) 0.4684(3) 0.0121(9) Uani 1 1 d . . . . .
N1C N 0.4423(4) 0.35765(15) -0.0247(3) 0.0134(10) Uani 1 1 d . . . . .
N2C N 0.5984(4) 0.38924(15) -0.0038(3) 0.0125(10) Uani 1 1 d . . . . .
C5 C 0.0746(4) 0.57752(17) 0.9451(3) 0.0100(10) Uani 1 1 d . . . . .
C6 C 0.0106(4) 0.52936(18) 1.0312(4) 0.0143(11) Uani 1 1 d . . . . .
HP H 0.0011 0.4987 1.0233 0.017 Uiso 1 1 calc R . . . .
HQ H -0.0388 0.5394 1.0666 0.017 Uiso 1 1 calc R . . . .
C7 C 0.1283(5) 0.54037(19) 1.0632(4) 0.0152(11) Uani 1 1 d . . . . .
HR H 0.1353 0.5524 1.1167 0.018 Uiso 1 1 calc R . . . .
HS H 0.1757 0.5154 1.0643 0.018 Uiso 1 1 calc R . . . .
C8 C 0.2602(4) 0.59075(18) 1.0129(3) 0.0129(11) Uani 1 1 d . . . . .
C9 C 0.3348(4) 0.57491(18) 0.9681(4) 0.0147(11) Uani 1 1 d . . . . .
C10 C 0.4378(5) 0.5937(2) 0.9783(4) 0.0213(13) Uani 1 1 d . . . . .
HT H 0.4903 0.5839 0.9485 0.026 Uiso 1 1 calc R . . . .
N1A N 0.1145(4) 0.61435(14) 0.5167(3) 0.0122(9) Uani 1 1 d . . . . .
C11 C 0.2841(4) 0.6240(2) 1.0664(4) 0.0170(11) Uani 1 1 d . . . . .
C12 C -0.1158(4) 0.55394(17) 0.9113(3) 0.0113(10) Uani 1 1 d . U . . .
C13 C -0.1546(5) 0.51817(19) 0.8672(4) 0.0156(11) Uani 1 1 d . U . . .
C14 C -0.2624(5) 0.5185(2) 0.8289(4) 0.0194(12) Uani 1 1 d . U . . .
HU H -0.2901 0.4950 0.7981 0.023 Uiso 1 1 calc R . . . .
C15 C -0.3287(5) 0.5526(2) 0.8356(4) 0.0217(12) Uani 1 1 d . U . . .
HV H -0.4018 0.5521 0.8099 0.026 Uiso 1 1 calc R . . . .
C16 C -0.2899(4) 0.5874(2) 0.8794(4) 0.0182(11) Uani 1 1 d . U . . .
HW H -0.3365 0.6106 0.8827 0.022 Uiso 1 1 calc R . . . .
C17 C -0.1822(4) 0.58888(18) 0.9190(4) 0.0132(10) Uani 1 1 d . U . . .
C18 C 0.3098(5) 0.53871(19) 0.9108(4) 0.0180(12) Uani 1 1 d . . . . .
HX H 0.2349 0.5287 0.9139 0.022 Uiso 1 1 calc R . . . .
C19 C 0.3880(6) 0.5020(2) 0.9343(5) 0.0308(16) Uani 1 1 d . . . . .
HY H 0.3841 0.4935 0.9884 0.046 Uiso 1 1 calc GR . . . .
HZ H 0.4621 0.5108 0.9305 0.046 Uiso 1 1 calc GR . . . .
H0AA H 0.3676 0.4782 0.8989 0.046 Uiso 1 1 calc GR . . . .
C20 C 0.1482(7) 0.6816(3) 1.0662(5) 0.0363(18) Uani 1 1 d . . . . .
H1AA H 0.0853 0.6906 1.0894 0.054 Uiso 1 1 calc GR . . . .
H2AA H 0.1248 0.6745 1.0108 0.054 Uiso 1 1 calc GR . . . .
H3AA H 0.2013 0.7045 1.0702 0.054 Uiso 1 1 calc GR . . . .
C21 C 0.2443(6) 0.6535(3) 1.1958(4) 0.0319(16) Uani 1 1 d . . . . .
H4AA H 0.2943 0.6773 1.1977 0.048 Uiso 1 1 calc GR . . . .
H5AA H 0.2828 0.6291 1.2212 0.048 Uiso 1 1 calc GR . . . .
H6AA H 0.1842 0.6609 1.2234 0.048 Uiso 1 1 calc GR . . . .
C22 C -0.1303(6) 0.4391(2) 0.8788(5) 0.0291(15) Uani 1 1 d . U . . .
H7AA H -0.0785 0.4163 0.8753 0.044 Uiso 1 1 calc GR . . . .
H8AA H -0.1974 0.4336 0.8425 0.044 Uiso 1 1 calc GR . . . .
H9AA H -0.1461 0.4407 0.9326 0.044 Uiso 1 1 calc GR . . . .
C23 C -0.0818(5) 0.48056(19) 0.8574(4) 0.0227(13) Uani 1 1 d . U . . .
H0BA H -0.0112 0.4847 0.8929 0.027 Uiso 1 1 calc R . . . .
C24 C -0.0597(11) 0.4792(3) 0.7732(6) 0.070(4) Uani 1 1 d . U . . .
H1BA H -0.0081 0.4566 0.7679 0.105 Uiso 1 1 calc GR . . . .
H2BA H -0.0292 0.5061 0.7600 0.105 Uiso 1 1 calc GR . . . .
H3BA H -0.1276 0.4739 0.7375 0.105 Uiso 1 1 calc GR . . . .
C25 C -0.1449(4) 0.6268(2) 0.9699(4) 0.0175(11) Uani 1 1 d . U . . .
H4BA H -0.0689 0.6215 0.9962 0.021 Uiso 1 1 calc R . . . .
C26 C -0.2149(5) 0.6332(2) 1.0333(4) 0.0259(14) Uani 1 1 d . U . . .
H5BA H -0.1873 0.6571 1.0663 0.039 Uiso 1 1 calc GR . . . .
H6BA H -0.2129 0.6078 1.0657 0.039 Uiso 1 1 calc GR . . . .
H7BA H -0.2898 0.6389 1.0087 0.039 Uiso 1 1 calc GR . . . .
C27 C -0.1452(6) 0.6668(2) 0.9201(5) 0.0270(14) Uani 1 1 d . U . . .
H8BA H -0.2200 0.6742 0.8981 0.040 Uiso 1 1 calc GR . . . .
H9BA H -0.1037 0.6618 0.8774 0.040 Uiso 1 1 calc GR . . . .
H0CA H -0.1121 0.6899 0.9532 0.040 Uiso 1 1 calc GR . . . .
C28 C 0.0940(5) 0.67783(18) 0.7953(3) 0.0147(11) Uani 1 1 d . . . . .
C29 C 0.0819(5) 0.71384(19) 0.7709(4) 0.0163(12) Uani 1 1 d . . . . .
C30 C 0.0648(5) 0.75770(18) 0.7508(4) 0.0166(12) Uani 1 1 d . . . . .
C9S C 0.0601(13) 0.3590(7) -0.2718(9) 0.030(3) Uani 0.553(11) 1 d D U P C 1
H1CA H 0.0550 0.3299 -0.2921 0.036 Uiso 0.553(11) 1 calc R U P C 1
H2CA H -0.0139 0.3704 -0.2729 0.036 Uiso 0.553(11) 1 calc R U P C 1
C7S C 0.2037(13) 0.4104(5) -0.2562(7) 0.041(3) Uani 0.553(11) 1 d D U P C 1
H3CA H 0.2790 0.4073 -0.2663 0.050 Uiso 0.553(11) 1 calc R U P C 1
H4CA H 0.1853 0.4407 -0.2581 0.050 Uiso 0.553(11) 1 calc R U P C 1
O6S O 0.1950(8) 0.3945(4) -0.1841(6) 0.0443(17) Uani 0.553(11) 1 d D U P C 1
C8S C 0.1264(18) 0.3867(7) -0.3185(8) 0.047(3) Uani 0.553(11) 1 d D U P C 1
H5CA H 0.1670 0.3694 -0.3516 0.057 Uiso 0.553(11) 1 calc R U P C 1
H6CA H 0.0790 0.4065 -0.3526 0.057 Uiso 0.553(11) 1 calc R U P C 1
C10S C 0.1257(12) 0.3610(5) -0.1892(8) 0.046(2) Uani 0.553(11) 1 d D U P C 1
H7CA H 0.0763 0.3641 -0.1502 0.055 Uiso 0.553(11) 1 calc R U P C 1
H8CA H 0.1674 0.3347 -0.1778 0.055 Uiso 0.553(11) 1 calc R U P C 1
C31 C -0.0296(5) 0.7778(2) 0.7667(4) 0.0210(13) Uani 1 1 d . . . . .
H9CA H -0.0829 0.7621 0.7880 0.025 Uiso 1 1 calc R . . . .
C32 C -0.0449(5) 0.8204(2) 0.7514(4) 0.0252(14) Uani 1 1 d . . . . .
H0DA H -0.1086 0.8339 0.7622 0.030 Uiso 1 1 calc R . . . .
C9' C 0.0459(16) 0.3633(9) -0.2690(13) 0.030(3) Uani 0.447(11) 1 d D . P C 2
H9'A H -0.0135 0.3800 -0.2528 0.036 Uiso 0.447(11) 1 calc R . P C 2
H9'B H 0.0146 0.3393 -0.3016 0.036 Uiso 0.447(11) 1 calc R . P C 2
C7' C 0.2193(15) 0.3980(6) -0.2527(9) 0.041(3) Uani 0.447(11) 1 d D . P C 2
H7'A H 0.2847 0.3937 -0.2775 0.050 Uiso 0.447(11) 1 calc R . P C 2
H7'B H 0.2199 0.4272 -0.2330 0.050 Uiso 0.447(11) 1 calc R . P C 2
O6' O 0.2198(9) 0.3703(4) -0.1921(7) 0.0443(17) Uani 0.447(11) 1 d D . P C 2
C8' C 0.117(2) 0.3903(9) -0.3128(9) 0.047(3) Uani 0.447(11) 1 d D . P C 2
H8'A H 0.0812 0.4172 -0.3299 0.057 Uiso 0.447(11) 1 calc R . P C 2
H8'B H 0.1352 0.3754 -0.3594 0.057 Uiso 0.447(11) 1 calc R . P C 2
C10' C 0.1253(12) 0.3483(6) -0.1980(10) 0.046(2) Uani 0.447(11) 1 d D U P C 2
H10A H 0.0931 0.3523 -0.1497 0.055 Uiso 0.447(11) 1 calc R . P C 2
H10B H 0.1401 0.3180 -0.2034 0.055 Uiso 0.447(11) 1 calc R . P C 2
C33 C 0.0323(5) 0.8433(2) 0.7205(4) 0.0245(13) Uani 1 1 d . . . . .
H1DA H 0.0214 0.8725 0.7103 0.029 Uiso 1 1 calc R . . . .
C34 C 0.1256(5) 0.8238(2) 0.7042(4) 0.0226(13) Uani 1 1 d . . . . .
H2DA H 0.1785 0.8397 0.6831 0.027 Uiso 1 1 calc R . . . .
C35 C 0.1416(5) 0.78155(19) 0.7184(4) 0.0186(12) Uani 1 1 d . . . . .
H3DA H 0.2051 0.7684 0.7064 0.022 Uiso 1 1 calc R . . . .
C6A C -0.2527(6) 0.7255(2) 0.5269(4) 0.0259(15) Uani 1 1 d . . . . .
H4DA H -0.2718 0.7533 0.5105 0.031 Uiso 1 1 calc R . . . .
C7A C -0.3188(5) 0.7033(3) 0.5698(4) 0.0306(16) Uani 1 1 d . . . . .
H5DA H -0.3827 0.7161 0.5821 0.037 Uiso 1 1 calc R . . . .
C8A C -0.2927(5) 0.6631(2) 0.5944(4) 0.0250(14) Uani 1 1 d . . . . .
H6DA H -0.3381 0.6485 0.6245 0.030 Uiso 1 1 calc R . . . .
C9A C -0.1993(5) 0.64320(19) 0.5759(4) 0.0172(11) Uani 1 1 d . U . . .
C10A C 0.2210(4) 0.60136(18) 0.5490(3) 0.0123(10) Uani 1 1 d . . . . .
C11A C 0.3064(5) 0.63063(19) 0.5544(4) 0.0162(12) Uani 1 1 d . . . . .
C12A C 0.4097(5) 0.6174(2) 0.5898(4) 0.0204(13) Uani 1 1 d . . . . .
H7DA H 0.4685 0.6367 0.5946 0.025 Uiso 1 1 calc R . . . .
C13A C 0.4274(5) 0.5767(2) 0.6178(4) 0.0201(12) Uani 1 1 d . . . . .
H8DA H 0.4975 0.5686 0.6431 0.024 Uiso 1 1 calc R . . . .
C14A C 0.3427(5) 0.54772(19) 0.6089(4) 0.0171(12) Uani 1 1 d . . . . .
H9DA H 0.3558 0.5197 0.6268 0.020 Uiso 1 1 calc R . . . .
C15A C 0.2387(5) 0.55977(18) 0.5738(3) 0.0147(11) Uani 1 1 d . . . . .
C16A C -0.0818(5) 0.7334(2) 0.4669(4) 0.0201(12) Uani 1 1 d . . . . .
H0EA H -0.0430 0.7135 0.4361 0.024 Uiso 1 1 calc R . . . .
C17A C 0.0025(6) 0.7536(3) 0.5290(5) 0.0349(17) Uani 1 1 d . . . . .
H1EA H -0.0335 0.7726 0.5614 0.052 Uiso 1 1 calc GR . . . .
H2EA H 0.0541 0.7696 0.5034 0.052 Uiso 1 1 calc GR . . . .
H3EA H 0.0413 0.7317 0.5622 0.052 Uiso 1 1 calc GR . . . .
C18A C -0.1388(7) 0.7658(3) 0.4098(5) 0.0387(19) Uani 1 1 d . . . . .
H4EA H -0.0855 0.7800 0.3830 0.058 Uiso 1 1 calc GR . . . .
H5EA H -0.1750 0.7865 0.4387 0.058 Uiso 1 1 calc GR . . . .
H6EA H -0.1928 0.7517 0.3709 0.058 Uiso 1 1 calc GR . . . .
C19A C -0.1717(5) 0.5990(2) 0.6053(4) 0.0234(13) Uani 1 1 d . . . . .
H7EA H -0.1013 0.5908 0.5890 0.028 Uiso 1 1 calc R . . . .
C20A C -0.2567(7) 0.5672(3) 0.5707(5) 0.0406(19) Uani 1 1 d . . . . .
H8EA H -0.2357 0.5392 0.5913 0.061 Uiso 1 1 calc R . . . .
H9EA H -0.3269 0.5748 0.5852 0.061 Uiso 1 1 calc R . . . .
H0FA H -0.2626 0.5671 0.5134 0.061 Uiso 1 1 calc R . . . .
C21A C -0.1572(6) 0.5976(2) 0.6950(4) 0.0336(16) Uani 1 1 d . . . . .
H1FA H -0.1283 0.5702 0.7136 0.050 Uiso 1 1 calc GR . . . .
H2FA H -0.2274 0.6022 0.7121 0.050 Uiso 1 1 calc GR . . . .
H3FA H -0.1066 0.6197 0.7169 0.050 Uiso 1 1 calc GR . . . .
C22A C 0.3166(6) 0.7075(2) 0.5896(4) 0.0282(15) Uani 1 1 d . . . . .
H4FA H 0.2720 0.7022 0.6304 0.042 Uiso 1 1 calc GR . . . .
H5FA H 0.3016 0.7359 0.5683 0.042 Uiso 1 1 calc GR . . . .
H6FA H 0.3934 0.7053 0.6123 0.042 Uiso 1 1 calc GR . . . .
C23A C 0.2896(5) 0.6753(2) 0.5238(4) 0.0201(13) Uani 1 1 d . . . . .
H7FA H 0.2114 0.6787 0.5008 0.024 Uiso 1 1 calc R . . . .
C24A C 0.3574(6) 0.6833(2) 0.4583(4) 0.0306(16) Uani 1 1 d . . . . .
H8FA H 0.3455 0.7122 0.4389 0.046 Uiso 1 1 calc GR . . . .
H9FA H 0.3354 0.6635 0.4150 0.046 Uiso 1 1 calc GR . . . .
H0GA H 0.4343 0.6792 0.4790 0.046 Uiso 1 1 calc GR . . . .
C25A C 0.1464(4) 0.52807(18) 0.5640(4) 0.0145(11) Uani 1 1 d . . . . .
H1GA H 0.0890 0.5387 0.5215 0.017 Uiso 1 1 calc R . . . .
C26A C 0.0957(6) 0.5246(2) 0.6389(4) 0.0291(15) Uani 1 1 d . . . . .
H2GA H 0.1490 0.5129 0.6813 0.044 Uiso 1 1 calc GR . . . .
H3GA H 0.0323 0.5061 0.6293 0.044 Uiso 1 1 calc GR . . . .
H4GA H 0.0734 0.5526 0.6540 0.044 Uiso 1 1 calc GR . . . .
C27A C 0.1811(6) 0.4846(2) 0.5386(4) 0.0251(14) Uani 1 1 d . . . . .
H5GA H 0.2381 0.4733 0.5789 0.038 Uiso 1 1 calc GR . . . .
H6GA H 0.2087 0.4871 0.4888 0.038 Uiso 1 1 calc GR . . . .
H7GA H 0.1186 0.4656 0.5319 0.038 Uiso 1 1 calc GR . . . .
C6B C 0.9299(5) 0.4101(2) 0.4483(4) 0.0180(12) Uani 1 1 d . . . . .
H8GA H 0.9862 0.4211 0.4231 0.022 Uiso 1 1 calc R . . . .
C7B C 0.9486(5) 0.3741(2) 0.4939(4) 0.0232(13) Uani 1 1 d . . . . .
H9GA H 1.0168 0.3603 0.4990 0.028 Uiso 1 1 calc R . . . .
C8B C 0.8682(5) 0.3583(2) 0.5318(4) 0.0217(13) Uani 1 1 d . . . . .
H0HA H 0.8819 0.3338 0.5633 0.026 Uiso 1 1 calc R . . . .
C9B C 0.7665(5) 0.3778(2) 0.5249(4) 0.0188(12) Uani 1 1 d . . . . .
C10B C 0.3692(4) 0.44734(17) 0.3828(3) 0.0124(11) Uani 1 1 d . . . . .
C11B C 0.3223(4) 0.48235(17) 0.3397(3) 0.0125(10) Uani 1 1 d . . . . .
C12B C 0.2134(5) 0.4802(2) 0.3057(4) 0.0170(12) Uani 1 1 d . . . . .
H1HA H 0.1800 0.5035 0.2770 0.020 Uiso 1 1 calc R . . . .
C13B C 0.1536(5) 0.4441(2) 0.3135(4) 0.0200(13) Uani 1 1 d . . . . .
H2HA H 0.0799 0.4427 0.2893 0.024 Uiso 1 1 calc R . . . .
C14B C 0.2003(4) 0.41018(19) 0.3563(4) 0.0180(12) Uani 1 1 d . . . . .
H3HA H 0.1578 0.3858 0.3609 0.022 Uiso 1 1 calc R . . . .
C15B C 0.3079(5) 0.41083(19) 0.3929(4) 0.0154(11) Uani 1 1 d . . . . .
C16B C 0.8116(5) 0.46989(19) 0.3878(4) 0.0188(12) Uani 1 1 d . . . . .
H4HA H 0.7387 0.4816 0.3926 0.023 Uiso 1 1 calc R . . . .
C17B C 0.8124(5) 0.4585(2) 0.3015(4) 0.0248(14) Uani 1 1 d . . . . .
H5HA H 0.8834 0.4470 0.2957 0.037 Uiso 1 1 calc GR . . . .
H6HA H 0.7979 0.4837 0.2689 0.037 Uiso 1 1 calc GR . . . .
H7HA H 0.7562 0.4374 0.2847 0.037 Uiso 1 1 calc GR . . . .
C18B C 0.8968(6) 0.5035(2) 0.4151(5) 0.0285(15) Uani 1 1 d . . . . .
H8HA H 0.9033 0.5072 0.4720 0.043 Uiso 1 1 calc GR . . . .
H9HA H 0.8749 0.5302 0.3888 0.043 Uiso 1 1 calc GR . . . .
H0IA H 0.9669 0.4947 0.4019 0.043 Uiso 1 1 calc GR . . . .
C19B C 0.6796(5) 0.3597(2) 0.5683(4) 0.0240(14) Uani 1 1 d . . . . .
H1IA H 0.6186 0.3804 0.5635 0.029 Uiso 1 1 calc R . . . .
C20B C 0.7219(7) 0.3532(3) 0.6563(5) 0.0340(18) Uani 1 1 d . . . . .
H2IA H 0.7737 0.3299 0.6630 0.051 Uiso 1 1 calc GR . . . .
H3IA H 0.6610 0.3467 0.6837 0.051 Uiso 1 1 calc GR . . . .
H4IA H 0.7578 0.3789 0.6783 0.051 Uiso 1 1 calc GR . . . .
C21B C 0.6349(7) 0.3185(3) 0.5295(5) 0.0371(18) Uani 1 1 d . . . . .
H5IA H 0.6089 0.3234 0.4736 0.056 Uiso 1 1 calc GR . . . .
H6IA H 0.5749 0.3086 0.5548 0.056 Uiso 1 1 calc GR . . . .
H7IA H 0.6925 0.2973 0.5354 0.056 Uiso 1 1 calc GR . . . .
C22B C 0.3794(5) 0.5337(2) 0.2426(4) 0.0227(13) Uani 1 1 d . . . . .
H8IA H 0.4013 0.5095 0.2137 0.034 Uiso 1 1 calc GR . . . .
H9IA H 0.4278 0.5575 0.2375 0.034 Uiso 1 1 calc GR . . . .
H0JA H 0.3048 0.5416 0.2210 0.034 Uiso 1 1 calc GR . . . .
C23B C 0.3863(4) 0.52222(18) 0.3294(3) 0.0133(11) Uani 1 1 d . . . . .
H1JA H 0.4641 0.5169 0.3514 0.016 Uiso 1 1 calc R . . . .
C24B C 0.3464(5) 0.55907(19) 0.3748(4) 0.0211(13) Uani 1 1 d . . . . .
H2JA H 0.2702 0.5649 0.3541 0.032 Uiso 1 1 calc GR . . . .
H3JA H 0.3900 0.5841 0.3688 0.032 Uiso 1 1 calc GR . . . .
H4JA H 0.3535 0.5517 0.4306 0.032 Uiso 1 1 calc GR . . . .
C25B C 0.3526(5) 0.37393(19) 0.4437(4) 0.0200(13) Uani 1 1 d . . . . .
H5JA H 0.4319 0.3787 0.4613 0.024 Uiso 1 1 calc R . . . .
C26B C 0.3387(6) 0.3321(2) 0.3969(5) 0.0264(15) Uani 1 1 d . . . . .
H6JA H 0.2614 0.3258 0.3825 0.040 Uiso 1 1 calc GR . . . .
H7JA H 0.3744 0.3093 0.4295 0.040 Uiso 1 1 calc GR . . . .
H8JA H 0.3715 0.3349 0.3492 0.040 Uiso 1 1 calc GR . . . .
C27B C 0.2979(5) 0.3706(2) 0.5167(4) 0.0270(14) Uani 1 1 d . . . . .
H9JA H 0.3275 0.3464 0.5483 0.040 Uiso 1 1 calc GR . . . .
H0KA H 0.2197 0.3668 0.5006 0.040 Uiso 1 1 calc GR . . . .
H1KA H 0.3114 0.3964 0.5479 0.040 Uiso 1 1 calc GR . . . .
C28B C 0.5626(5) 0.32300(19) 0.2647(3) 0.0160(12) Uani 1 1 d . . . . .
C29B C 0.5528(5) 0.28663(19) 0.2423(3) 0.0143(11) Uani 1 1 d . . . . .
C30B C 0.5376(5) 0.24249(18) 0.2258(3) 0.0155(11) Uani 1 1 d . . . . .
C32B C 0.6051(5) 0.1757(2) 0.1855(4) 0.0228(14) Uani 1 1 d . . . . .
H2KA H 0.6596 0.1597 0.1665 0.027 Uiso 1 1 calc R . . . .
C33B C 0.5126(5) 0.1563(2) 0.2015(4) 0.0229(13) Uani 1 1 d . . . . .
H3KA H 0.5042 0.1268 0.1943 0.028 Uiso 1 1 calc R . . . .
C34B C 0.4310(6) 0.1794(2) 0.2283(4) 0.0254(14) Uani 1 1 d . . . . .
H4KA H 0.3671 0.1657 0.2385 0.030 Uiso 1 1 calc R . . . .
C35B C 0.4435(5) 0.2222(2) 0.2399(4) 0.0200(13) Uani 1 1 d . . . . .
H5KA H 0.3876 0.2380 0.2575 0.024 Uiso 1 1 calc R . . . .
C2C C 0.4462(5) 0.3792(2) -0.1006(3) 0.0161(11) Uani 1 1 d . . . . .
H6KA H 0.3952 0.4033 -0.1084 0.019 Uiso 1 1 calc R . . . .
H7KA H 0.4295 0.3596 -0.1455 0.019 Uiso 1 1 calc R . . . .
C3C C 0.5637(5) 0.3940(2) -0.0901(3) 0.0157(11) Uani 1 1 d . . . . .
H8KA H 0.6076 0.3761 -0.1200 0.019 Uiso 1 1 calc R . . . .
H9KA H 0.5689 0.4236 -0.1068 0.019 Uiso 1 1 calc R . . . .
C4C C 0.7074(4) 0.39842(18) 0.0346(3) 0.0113(10) Uani 1 1 d . . . . .
C5C C 0.7294(4) 0.43901(18) 0.0662(3) 0.0125(11) Uani 1 1 d . . . . .
C6C C 0.8348(5) 0.44697(19) 0.1047(4) 0.0159(11) Uani 1 1 d . . . . .
H0LA H 0.8522 0.4737 0.1277 0.019 Uiso 1 1 calc R . . . .
C7C C 0.9141(4) 0.4162(2) 0.1094(4) 0.0191(12) Uani 1 1 d . . . . .
H1LA H 0.9854 0.4221 0.1353 0.023 Uiso 1 1 calc R . . . .
C8C C 0.8905(5) 0.3770(2) 0.0771(4) 0.0186(11) Uani 1 1 d . . . . .
H2LA H 0.9459 0.3563 0.0814 0.022 Uiso 1 1 calc R . . . .
C9C C 0.7864(5) 0.36708(19) 0.0378(3) 0.0156(11) Uani 1 1 d . . . . .
C10C C 0.3462(4) 0.33689(19) -0.0068(4) 0.0161(12) Uani 1 1 d . . . . .
C11C C 0.2714(5) 0.3595(2) 0.0278(4) 0.0230(14) Uani 1 1 d . . . . .
C12C C 0.1827(5) 0.3376(3) 0.0482(5) 0.0341(18) Uani 1 1 d . . . . .
H3LA H 0.1310 0.3523 0.0728 0.041 Uiso 1 1 calc R . . . .
C13C C 0.1691(6) 0.2952(3) 0.0331(5) 0.0379(19) Uani 1 1 d . . . . .
H4LA H 0.1085 0.2809 0.0475 0.046 Uiso 1 1 calc R . . . .
C14C C 0.2431(6) 0.2735(2) -0.0027(5) 0.0311(16) Uani 1 1 d . . . . .
H5LA H 0.2324 0.2443 -0.0133 0.037 Uiso 1 1 calc R . . . .
C15C C 0.3337(5) 0.2935(2) -0.0236(4) 0.0214(13) Uani 1 1 d . . . . .
C16C C 0.6414(5) 0.47213(18) 0.0597(3) 0.0151(11) Uani 1 1 d . . . . .
H6LA H 0.5905 0.4668 0.0097 0.018 Uiso 1 1 calc R . . . .
C17C C 0.6854(6) 0.5166(2) 0.0556(5) 0.0256(14) Uani 1 1 d . . . . .
H7LA H 0.7315 0.5235 0.1054 0.038 Uiso 1 1 calc GR . . . .
H8LA H 0.6249 0.5366 0.0460 0.038 Uiso 1 1 calc GR . . . .
H9LA H 0.7281 0.5184 0.0128 0.038 Uiso 1 1 calc GR . . . .
C18C C 0.5761(5) 0.4687(2) 0.1275(4) 0.0233(13) Uani 1 1 d . . . . .
H0MA H 0.5461 0.4403 0.1286 0.035 Uiso 1 1 calc GR . . . .
H1MA H 0.5169 0.4892 0.1199 0.035 Uiso 1 1 calc GR . . . .
H2MA H 0.6236 0.4744 0.1773 0.035 Uiso 1 1 calc GR . . . .
C19C C 0.7658(5) 0.32401(19) 0.0007(4) 0.0173(12) Uani 1 1 d . . . . .
H3MA H 0.6874 0.3225 -0.0229 0.021 Uiso 1 1 calc R . . . .
C20C C 0.7876(6) 0.2893(2) 0.0630(4) 0.0265(15) Uani 1 1 d . . . . .
H4MA H 0.8645 0.2894 0.0861 0.040 Uiso 1 1 calc GR . . . .
H5MA H 0.7687 0.2619 0.0385 0.040 Uiso 1 1 calc GR . . . .
H6MA H 0.7435 0.2943 0.1042 0.040 Uiso 1 1 calc GR . . . .
C21C C 0.8316(6) 0.3170(2) -0.0649(4) 0.0300(16) Uani 1 1 d . . . . .
H7MA H 0.8137 0.3387 -0.1051 0.045 Uiso 1 1 calc GR . . . .
H8MA H 0.8146 0.2892 -0.0883 0.045 Uiso 1 1 calc GR . . . .
H9MA H 0.9090 0.3184 -0.0435 0.045 Uiso 1 1 calc GR . . . .
C22C C 0.1859(6) 0.4289(2) -0.0088(5) 0.0397(19) Uani 1 1 d . . . . .
H0NA H 0.1840 0.4209 -0.0638 0.060 Uiso 1 1 calc GR . . . .
H1NA H 0.1963 0.4594 -0.0034 0.060 Uiso 1 1 calc GR . . . .
H2NA H 0.1174 0.4211 0.0080 0.060 Uiso 1 1 calc GR . . . .
C23C C 0.2796(5) 0.4063(2) 0.0424(4) 0.0268(15) Uani 1 1 d . . . . .
H3NA H 0.3486 0.4162 0.0260 0.032 Uiso 1 1 calc R . . . .
C24C C 0.2846(7) 0.4173(3) 0.1290(5) 0.043(2) Uani 1 1 d . . . . .
H4NA H 0.2167 0.4089 0.1462 0.064 Uiso 1 1 calc GR . . . .
H5NA H 0.2949 0.4477 0.1362 0.064 Uiso 1 1 calc GR . . . .
H6NA H 0.3453 0.4024 0.1602 0.064 Uiso 1 1 calc GR . . . .
C25C C 0.4172(5) 0.2689(2) -0.0596(4) 0.0237(14) Uani 1 1 d . . . . .
H7NA H 0.4606 0.2893 -0.0859 0.028 Uiso 1 1 calc R . . . .
C26C C 0.3638(7) 0.2375(2) -0.1217(5) 0.0372(18) Uani 1 1 d . . . . .
H8NA H 0.3250 0.2160 -0.0964 0.056 Uiso 1 1 calc GR . . . .
H9NA H 0.4197 0.2241 -0.1471 0.056 Uiso 1 1 calc GR . . . .
H0OA H 0.3126 0.2524 -0.1613 0.056 Uiso 1 1 calc GR . . . .
C27C C 0.4949(6) 0.2459(2) 0.0050(5) 0.0328(17) Uani 1 1 d . . . . .
H1OA H 0.4541 0.2254 0.0310 0.049 Uiso 1 1 calc GR . . . .
H2OA H 0.5291 0.2664 0.0437 0.049 Uiso 1 1 calc GR . . . .
H3OA H 0.5508 0.2314 -0.0186 0.049 Uiso 1 1 calc GR . . . .
C2S C 0.1109(6) 0.7385(3) 0.3145(5) 0.0326(16) Uani 1 1 d . . . . .
H4OA H 0.1897 0.7329 0.3269 0.039 Uiso 1 1 calc R . . . .
H5OA H 0.0911 0.7591 0.3529 0.039 Uiso 1 1 calc R . . . .
C3S C 0.0815(6) 0.7554(2) 0.2315(4) 0.0294(15) Uani 1 1 d . . . . .
H6OA H 0.1290 0.7434 0.1963 0.035 Uiso 1 1 calc R . . . .
H7OA H 0.0859 0.7864 0.2303 0.035 Uiso 1 1 calc R . . . .
C4S C -0.0346(6) 0.7402(3) 0.2091(5) 0.0332(17) Uani 1 1 d . . . . .
H8OA H -0.0861 0.7598 0.2282 0.040 Uiso 1 1 calc R . . . .
H9OA H -0.0544 0.7371 0.1514 0.040 Uiso 1 1 calc R . . . .
C5S C -0.0335(6) 0.6980(3) 0.2500(5) 0.0352(18) Uani 1 1 d . . . . .
H0PA H -0.1044 0.6925 0.2667 0.042 Uiso 1 1 calc R . . . .
H1PA H -0.0183 0.6752 0.2144 0.042 Uiso 1 1 calc R . . . .
C12S C 0.5970(7) 0.2708(3) -0.2189(5) 0.044(2) Uani 1 1 d . . . . .
H2PA H 0.5903 0.2510 -0.1757 0.053 Uiso 1 1 calc R . . . .
H3PA H 0.6731 0.2805 -0.2128 0.053 Uiso 1 1 calc R . . . .
C13S C 0.5666(8) 0.2493(3) -0.2962(6) 0.050(2) Uani 1 1 d . . . . .
H4PA H 0.5720 0.2184 -0.2902 0.059 Uiso 1 1 calc R . . . .
H5PA H 0.6135 0.2586 -0.3340 0.059 Uiso 1 1 calc R . . . .
C14S C 0.4493(8) 0.2629(3) -0.3228(6) 0.051(2) Uani 1 1 d . . . . .
H6PA H 0.4315 0.2642 -0.3808 0.061 Uiso 1 1 calc R . . . .
H7PA H 0.3979 0.2437 -0.3026 0.061 Uiso 1 1 calc R . . . .
C15S C 0.4482(7) 0.3063(3) -0.2863(6) 0.049(2) Uani 1 1 d . . . . .
H8PA H 0.4672 0.3280 -0.3230 0.059 Uiso 1 1 calc R . . . .
H9PA H 0.3754 0.3128 -0.2736 0.059 Uiso 1 1 calc R . . . .
C1A C 0.3126(5) 0.5520(2) 0.8262(4) 0.0256(14) Uani 1 1 d . . . . .
H0QA H 0.2967 0.5277 0.7914 0.038 Uiso 1 1 calc GR . . . .
H1QA H 0.3847 0.5629 0.8219 0.038 Uiso 1 1 calc GR . . . .
H2QA H 0.2583 0.5739 0.8109 0.038 Uiso 1 1 calc GR . . . .
C0AA C 0.0693(5) 0.61105(19) 0.4316(4) 0.0152(11) Uani 1 1 d . . . . .
H3QA H 0.0722 0.5818 0.4124 0.018 Uiso 1 1 calc R . . . .
H4QA H 0.1079 0.6298 0.3995 0.018 Uiso 1 1 calc R . . . .
C1AA C -0.0474(4) 0.6255(2) 0.4312(3) 0.0137(10) Uani 1 1 d . . . . .
H5QA H -0.0713 0.6450 0.3872 0.016 Uiso 1 1 calc R . . . .
H6QA H -0.0977 0.6012 0.4274 0.016 Uiso 1 1 calc R . . . .
C2AA C -0.1340(4) 0.66649(18) 0.5319(3) 0.0140(11) Uani 1 1 d . U . . .
C3AA C -0.1592(5) 0.70765(19) 0.5075(3) 0.0161(11) Uani 1 1 d . U . . .
C4AA C 0.5014(5) 0.4732(2) 0.4991(4) 0.0173(12) Uani 1 1 d . . . . .
H7QA H 0.4597 0.4610 0.5378 0.021 Uiso 1 1 calc R . . . .
H8QA H 0.4842 0.5035 0.4927 0.021 Uiso 1 1 calc R . . . .
C5AA C 0.6220(5) 0.4663(2) 0.5239(4) 0.0224(14) Uani 1 1 d . . . . .
H9QA H 0.6636 0.4923 0.5178 0.027 Uiso 1 1 calc R . . . .
H0RA H 0.6388 0.4565 0.5790 0.027 Uiso 1 1 calc R . . . .
C6AA C 0.7495(4) 0.41325(18) 0.4766(3) 0.0132(11) Uani 1 1 d . . . . .
C7AA C 0.8303(4) 0.43032(18) 0.4390(4) 0.0148(11) Uani 1 1 d . . . . .
C1B C 0.1999(5) 0.6429(2) 1.1102(4) 0.0208(14) Uani 1 1 d . . . . .
H1RA H 0.1414 0.6215 1.1104 0.025 Uiso 1 1 calc R . . . .
C1C C 0.4640(5) 0.6260(2) 1.0305(4) 0.0267(14) Uani 1 1 d . . . . .
H2RA H 0.5345 0.6379 1.0370 0.032 Uiso 1 1 calc R . . . .
C1D C 0.3880(5) 0.6414(2) 1.0742(4) 0.0261(14) Uani 1 1 d . . . . .
H3RA H 0.4070 0.6640 1.1097 0.031 Uiso 1 1 calc R . . . .
C1E C 0.0505(4) 0.63719(17) 0.5562(3) 0.0102(10) Uani 1 1 d . . . . .
C1F C 0.5621(4) 0.42614(16) 0.4109(3) 0.0104(10) Uani 1 1 d . . . . .
C1G C 0.5287(4) 0.36604(17) 0.0298(4) 0.0120(11) Uani 1 1 d . . . . .
B2 B -0.0125(6) 0.5712(2) 0.2265(4) 0.0217(14) Uani 1 1 d . . . . .
C31B C 0.6181(5) 0.21895(19) 0.1973(4) 0.0175(12) Uani 1 1 d . . . . .
H4RA H 0.6816 0.2325 0.1860 0.021 Uiso 1 1 calc R . . . .

loop_
_atom_site_aniso_label
_atom_site_aniso_U_11
_atom_site_aniso_U_22
_atom_site_aniso_U_33
_atom_site_aniso_U_23
_atom_site_aniso_U_13
_atom_site_aniso_U_12
O1A 0.067(6) 0.049(4) 0.058(4) -0.005(3) 0.018(4) -0.005(3)
C2A 0.040(4) 0.046(4) 0.053(4) -0.001(3) 0.005(3) 0.004(3)
C3A 0.040(4) 0.046(4) 0.053(4) -0.001(3) 0.005(3) 0.004(3)
C4A 0.071(6) 0.049(4) 0.057(4) -0.002(3) 0.013(4) -0.004(4)
C5A 0.054(5) 0.049(4) 0.052(5) -0.002(3) 0.010(4) -0.002(4)
O1B 0.071(6) 0.049(4) 0.057(4) -0.002(3) 0.013(4) -0.004(4)
C2B 0.040(4) 0.046(4) 0.053(4) -0.001(3) 0.005(3) 0.004(3)
C3B 0.040(4) 0.046(4) 0.053(4) -0.001(3) 0.005(3) 0.004(3)
C4B 0.071(6) 0.049(4) 0.057(4) -0.002(3) 0.013(4) -0.004(4)
C5B 0.054(5) 0.049(4) 0.052(5) -0.002(3) 0.010(4) -0.002(4)
Ag2 0.01438(18) 0.0149(2) 0.0105(2) -0.00232(16) 0.00266(15) 0.00028(15)
Ag1 0.01309(18) 0.01036(18) 0.0126(2) 0.00156(15) 0.00313(15) -0.00008(15)
Ag3 0.01313(18) 0.01025(18) 0.0133(2) -0.00225(15) 0.00271(15) 0.00008(15)
F5 0.029(2) 0.041(3) 0.038(3) -0.002(2) 0.0010(18) 0.0025(19)
F4A 0.043(3) 0.042(3) 0.026(2) -0.001(2) 0.0003(19) -0.010(2)
F2A 0.043(3) 0.042(3) 0.029(2) -0.003(2) 0.0073(19) 0.000(2)
B1A 0.034(2) 0.034(2) 0.024(2) -0.0022(18) 0.0021(16) -0.0018(17)
F1A 0.040(2) 0.036(3) 0.029(3) -0.010(2) -0.0034(18) 0.001(2)
F3A 0.033(3) 0.0378(19) 0.029(2) -0.0007(15) 0.002(2) -0.0009(17)
F6 0.092(4) 0.039(3) 0.025(2) -0.005(2) 0.013(2) -0.039(3)
Ag4 0.01377(18) 0.0169(2) 0.0119(2) 0.00188(16) 0.00300(15) -0.00199(16)
F8 0.029(2) 0.095(4) 0.025(2) -0.021(2) 0.0108(18) 0.003(2)
O1S 0.043(3) 0.032(3) 0.030(3) 0.007(2) 0.010(2) 0.000(2)
O11S 0.067(4) 0.052(4) 0.043(4) -0.003(3) 0.010(3) 0.011(3)
N1 0.013(2) 0.008(2) 0.016(3) 0.0010(18) 0.0042(18) -0.0001(17)
F2B 0.043(3) 0.042(3) 0.029(2) -0.003(2) 0.0073(19) 0.000(2)
F3B 0.033(3) 0.0378(19) 0.029(2) -0.0007(15) 0.002(2) -0.0009(17)
B1B 0.034(2) 0.034(2) 0.024(2) -0.0022(18) 0.0021(16) -0.0018(17)
F1B 0.040(2) 0.036(3) 0.029(3) -0.010(2) -0.0034(18) 0.001(2)
F4B 0.043(3) 0.042(3) 0.026(2) -0.001(2) 0.0003(19) -0.010(2)
N2 0.012(2) 0.011(2) 0.017(2) -0.0001(18) 0.0055(18) -0.0033(17)
F7 0.050(3) 0.033(2) 0.024(2) 0.0034(18) -0.0005(19) 0.013(2)
N2A 0.012(2) 0.011(2) 0.012(2) -0.0009(17) 0.0015(18) 0.0006(17)
N1B 0.010(2) 0.008(2) 0.015(2) -0.0005(17) 0.0003(17) -0.0003(16)
N2B 0.009(2) 0.012(2) 0.015(2) -0.0046(18) 0.0006(17) -0.0003(17)
N1C 0.011(2) 0.013(2) 0.017(3) -0.0028(18) 0.0028(18) 0.0002(17)
N2C 0.010(2) 0.015(2) 0.013(2) 0.0018(18) 0.0016(18) 0.0001(17)
C5 0.010(2) 0.007(2) 0.014(3) -0.0003(19) 0.004(2) 0.0022(18)
C6 0.014(2) 0.013(3) 0.016(3) 0.005(2) 0.003(2) -0.004(2)
C7 0.015(2) 0.015(3) 0.016(3) 0.005(2) 0.003(2) 0.000(2)
C8 0.009(2) 0.012(2) 0.018(3) 0.004(2) 0.002(2) 0.0011(19)
C9 0.012(2) 0.014(3) 0.017(3) 0.002(2) 0.001(2) 0.001(2)
C10 0.011(2) 0.023(3) 0.030(4) 0.004(3) 0.005(2) 0.000(2)
N1A 0.014(2) 0.013(2) 0.010(2) -0.0034(17) 0.0021(18) 0.0002(17)
C11 0.016(2) 0.014(3) 0.020(3) 0.002(2) -0.001(2) -0.002(2)
C12 0.009(2) 0.013(2) 0.012(3) 0.0016(18) 0.0038(18) 0.0001(16)
C13 0.015(2) 0.017(2) 0.017(3) -0.001(2) 0.0065(19) -0.0054(18)
C14 0.016(2) 0.025(3) 0.017(3) -0.004(2) 0.003(2) -0.0076(19)
C15 0.013(2) 0.027(3) 0.024(3) 0.001(2) -0.001(2) -0.0061(19)
C16 0.010(2) 0.020(3) 0.025(3) 0.004(2) 0.0022(19) 0.0016(18)
C17 0.008(2) 0.014(2) 0.019(3) 0.0019(18) 0.0066(17) -0.0004(16)
C18 0.015(3) 0.017(3) 0.022(3) 0.000(2) 0.003(2) 0.005(2)
C19 0.037(4) 0.026(3) 0.030(4) 0.006(3) 0.006(3) 0.014(3)
C20 0.044(4) 0.038(4) 0.026(4) -0.008(3) 0.001(3) 0.017(4)
C21 0.041(4) 0.032(4) 0.023(4) 0.003(3) 0.005(3) -0.003(3)
C22 0.031(3) 0.019(3) 0.039(4) 0.007(3) 0.009(3) -0.003(2)
C23 0.026(3) 0.013(3) 0.033(4) -0.003(2) 0.017(3) -0.004(2)
C24 0.145(11) 0.024(4) 0.057(5) 0.012(4) 0.069(6) 0.026(5)
C25 0.010(2) 0.015(2) 0.028(3) -0.004(2) 0.003(2) 0.0032(19)
C26 0.023(3) 0.027(3) 0.029(3) -0.007(2) 0.008(2) 0.003(2)
C27 0.025(3) 0.018(3) 0.040(4) -0.001(2) 0.011(3) 0.001(2)
C28 0.021(3) 0.016(3) 0.008(3) 0.001(2) 0.003(2) 0.000(2)
C29 0.017(3) 0.017(3) 0.015(3) -0.001(2) 0.002(2) 0.003(2)
C30 0.021(3) 0.013(3) 0.014(3) 0.000(2) -0.003(2) 0.001(2)
C9S 0.027(4) 0.027(5) 0.038(3) -0.007(3) 0.007(3) 0.010(4)
C7S 0.036(5) 0.042(6) 0.044(3) 0.001(3) 0.001(2) 0.000(5)
O6S 0.042(3) 0.046(3) 0.043(2) 0.0002(19) 0.0014(18) -0.005(2)
C8S 0.045(5) 0.057(5) 0.040(3) -0.001(2) 0.004(2) -0.011(4)
C10S 0.048(3) 0.044(3) 0.042(3) -0.0004(19) 0.0010(19) -0.006(2)
C31 0.022(3) 0.022(3) 0.019(3) 0.004(3) 0.006(3) 0.002(2)
C32 0.023(3) 0.025(3) 0.028(4) -0.001(3) 0.004(3) 0.011(3)
C9' 0.027(4) 0.027(5) 0.038(3) -0.007(3) 0.007(3) 0.010(4)
C7' 0.036(5) 0.042(6) 0.044(3) 0.001(3) 0.001(2) 0.000(5)
O6' 0.042(3) 0.046(3) 0.043(2) 0.0002(19) 0.0014(18) -0.005(2)
C8' 0.045(5) 0.057(5) 0.040(3) -0.001(2) 0.004(2) -0.011(4)
C10' 0.048(3) 0.044(3) 0.042(3) -0.0004(19) 0.0010(19) -0.006(2)
C33 0.028(3) 0.013(3) 0.029(4) 0.001(3) -0.005(3) 0.006(3)
C34 0.022(3) 0.016(3) 0.028(4) 0.007(2) -0.004(3) -0.002(2)
C35 0.024(3) 0.017(3) 0.014(3) 0.002(2) 0.001(2) 0.001(2)
C6A 0.028(3) 0.023(3) 0.027(4) 0.001(3) 0.004(3) 0.014(3)
C7A 0.015(3) 0.053(5) 0.024(4) -0.005(3) 0.006(3) 0.011(3)
C8A 0.013(3) 0.043(4) 0.020(3) -0.003(3) 0.007(2) -0.004(3)
C9A 0.014(2) 0.020(3) 0.018(3) -0.003(2) 0.003(2) -0.003(2)
C10A 0.012(2) 0.017(3) 0.008(3) -0.005(2) 0.0028(19) -0.002(2)
C11A 0.014(2) 0.018(3) 0.017(3) 0.000(2) 0.004(2) -0.003(2)
C12A 0.011(2) 0.026(3) 0.023(3) -0.003(3) 0.001(2) -0.006(2)
C13A 0.013(2) 0.029(3) 0.018(3) 0.000(2) 0.001(2) 0.005(2)
C14A 0.016(3) 0.020(3) 0.016(3) 0.005(2) 0.004(2) 0.007(2)
C15A 0.015(3) 0.017(3) 0.012(3) -0.002(2) 0.003(2) 0.005(2)
C16A 0.026(3) 0.017(3) 0.017(3) 0.000(2) 0.005(2) 0.004(2)
C17A 0.038(4) 0.032(4) 0.036(5) -0.002(3) 0.007(3) -0.015(3)
C18A 0.049(5) 0.033(4) 0.036(5) 0.017(3) 0.015(4) 0.016(4)
C19A 0.024(3) 0.018(3) 0.029(4) 0.002(3) 0.007(3) -0.007(2)
C20A 0.049(5) 0.036(4) 0.038(5) -0.005(3) 0.011(4) -0.023(4)
C21A 0.039(4) 0.032(4) 0.030(4) 0.009(3) 0.009(3) -0.008(3)
C22A 0.035(4) 0.021(3) 0.027(4) -0.006(3) 0.002(3) -0.004(3)
C23A 0.023(3) 0.016(3) 0.020(3) -0.002(2) 0.000(3) -0.006(2)
C24A 0.040(4) 0.030(4) 0.024(4) 0.003(3) 0.012(3) -0.004(3)
C25A 0.014(2) 0.015(3) 0.014(3) 0.004(2) 0.003(2) 0.001(2)
C26A 0.029(3) 0.034(4) 0.026(4) 0.000(3) 0.010(3) -0.006(3)
C27A 0.026(3) 0.018(3) 0.033(4) -0.003(3) 0.008(3) -0.002(2)
C6B 0.013(2) 0.019(3) 0.023(3) -0.006(2) 0.005(2) 0.001(2)
C7B 0.017(3) 0.024(3) 0.027(3) -0.002(3) -0.002(2) 0.007(2)
C8B 0.025(3) 0.017(3) 0.023(3) 0.002(2) 0.002(2) 0.009(2)
C9B 0.016(3) 0.020(3) 0.020(3) 0.000(3) 0.004(2) 0.001(2)
C10B 0.009(2) 0.012(2) 0.017(3) -0.006(2) 0.005(2) -0.0020(19)
C11B 0.013(2) 0.011(2) 0.014(3) -0.002(2) 0.004(2) -0.0006(19)
C12B 0.015(3) 0.020(3) 0.016(3) 0.002(2) 0.002(2) 0.004(2)
C13B 0.008(2) 0.025(3) 0.026(3) -0.006(3) 0.000(2) -0.004(2)
C14B 0.012(2) 0.018(3) 0.025(3) -0.004(2) 0.007(2) -0.004(2)
C15B 0.016(3) 0.014(3) 0.017(3) -0.002(2) 0.004(2) 0.000(2)
C16B 0.014(3) 0.016(3) 0.027(3) 0.000(2) 0.005(2) -0.001(2)
C17B 0.027(3) 0.027(3) 0.019(3) 0.003(3) 0.001(3) -0.001(3)
C18B 0.027(3) 0.018(3) 0.039(4) -0.002(3) -0.002(3) -0.002(3)
C19B 0.019(3) 0.021(3) 0.033(4) 0.009(3) 0.007(3) 0.005(2)
C20B 0.041(4) 0.032(4) 0.031(4) 0.005(3) 0.013(3) 0.002(3)
C21B 0.041(4) 0.033(4) 0.039(5) 0.005(3) 0.010(4) -0.014(3)
C22B 0.025(3) 0.024(3) 0.020(3) 0.005(2) 0.007(2) -0.003(2)
C23B 0.010(2) 0.017(3) 0.014(3) 0.002(2) 0.003(2) -0.002(2)
C24B 0.024(3) 0.016(3) 0.025(3) 0.000(2) 0.005(3) 0.002(2)
C25B 0.012(2) 0.013(3) 0.036(4) 0.006(2) 0.007(2) -0.004(2)
C26B 0.029(3) 0.012(3) 0.041(4) 0.001(3) 0.013(3) -0.006(2)
C27B 0.029(3) 0.028(4) 0.025(4) 0.005(3) 0.007(3) -0.001(3)
C28B 0.022(3) 0.015(3) 0.011(3) 0.001(2) 0.005(2) 0.000(2)
C29B 0.019(3) 0.017(3) 0.007(3) 0.004(2) 0.001(2) 0.001(2)
C30B 0.023(3) 0.013(3) 0.009(3) -0.003(2) 0.000(2) 0.000(2)
C32B 0.021(3) 0.016(3) 0.031(4) -0.007(3) 0.002(3) 0.003(2)
C33B 0.027(3) 0.014(3) 0.026(3) -0.002(3) -0.003(3) -0.002(3)
C34B 0.027(3) 0.020(3) 0.030(4) 0.001(3) 0.004(3) -0.009(3)
C35B 0.021(3) 0.020(3) 0.019(3) -0.002(2) 0.004(2) 0.000(2)
C2C 0.019(3) 0.015(3) 0.014(3) -0.002(2) 0.000(2) -0.002(2)
C3C 0.019(3) 0.020(3) 0.009(3) 0.002(2) 0.003(2) 0.000(2)
C4C 0.009(2) 0.016(3) 0.009(3) 0.002(2) 0.0004(19) -0.0015(19)
C5C 0.012(2) 0.015(3) 0.011(3) 0.000(2) 0.003(2) 0.000(2)
C6C 0.017(3) 0.017(3) 0.014(3) -0.003(2) 0.002(2) -0.005(2)
C7C 0.009(2) 0.031(3) 0.017(3) 0.002(2) 0.000(2) -0.006(2)
C8C 0.015(2) 0.022(3) 0.019(3) 0.000(3) 0.003(2) 0.006(2)
C9C 0.014(2) 0.021(3) 0.011(3) 0.006(2) 0.001(2) 0.002(2)
C10C 0.011(2) 0.018(3) 0.018(3) 0.001(2) -0.001(2) -0.002(2)
C11C 0.016(3) 0.028(3) 0.026(4) -0.006(3) 0.005(2) -0.006(2)
C12C 0.020(3) 0.039(4) 0.047(5) 0.000(3) 0.016(3) -0.003(3)
C13C 0.019(3) 0.038(4) 0.058(6) 0.004(4) 0.011(3) -0.013(3)
C14C 0.030(4) 0.024(3) 0.039(5) 0.002(3) 0.004(3) -0.013(3)
C15C 0.022(3) 0.015(3) 0.027(4) 0.002(2) 0.003(3) -0.004(2)
C16C 0.016(3) 0.017(3) 0.012(3) -0.002(2) 0.001(2) 0.001(2)
C17C 0.030(3) 0.015(3) 0.031(4) 0.003(3) 0.003(3) 0.004(2)
C18C 0.019(3) 0.025(3) 0.028(4) -0.001(3) 0.010(3) 0.002(2)
C19C 0.016(3) 0.016(3) 0.020(3) -0.001(2) 0.004(2) 0.003(2)
C20C 0.030(3) 0.024(3) 0.024(4) 0.002(3) 0.001(3) 0.005(3)
C21C 0.038(4) 0.025(4) 0.029(4) -0.003(3) 0.014(3) -0.002(3)
C22C 0.038(4) 0.025(4) 0.055(5) -0.008(4) 0.003(4) 0.008(3)
C23C 0.019(3) 0.028(3) 0.035(4) -0.011(3) 0.011(3) -0.003(3)
C24C 0.033(4) 0.059(6) 0.038(5) -0.018(4) 0.007(3) -0.002(4)
C25C 0.026(3) 0.011(3) 0.034(4) -0.004(3) 0.007(3) -0.003(2)
C26C 0.043(4) 0.027(4) 0.042(5) -0.005(3) 0.010(4) -0.007(3)
C27C 0.040(4) 0.023(4) 0.034(4) 0.001(3) 0.004(3) 0.011(3)
C2S 0.027(3) 0.038(4) 0.033(4) -0.004(3) 0.004(3) -0.003(3)
C3S 0.041(4) 0.024(3) 0.026(4) 0.000(3) 0.015(3) -0.006(3)
C4S 0.032(4) 0.034(4) 0.032(4) -0.001(3) 0.000(3) -0.001(3)
C5S 0.034(4) 0.030(4) 0.042(5) -0.002(3) 0.011(3) -0.015(3)
C12S 0.035(4) 0.057(6) 0.040(5) -0.003(4) 0.006(4) 0.003(4)
C13S 0.063(6) 0.047(5) 0.039(5) -0.001(4) 0.007(4) 0.014(5)
C14S 0.049(5) 0.066(6) 0.038(5) 0.004(5) 0.006(4) -0.016(5)
C15S 0.041(5) 0.064(6) 0.043(6) 0.002(5) 0.008(4) 0.006(4)
C1A 0.023(3) 0.032(4) 0.021(3) 0.005(3) 0.005(3) 0.006(3)
C0AA 0.020(3) 0.016(3) 0.010(3) -0.002(2) 0.005(2) 0.002(2)
C1AA 0.013(2) 0.015(3) 0.012(3) -0.003(2) 0.0008(19) -0.001(2)
C2AA 0.011(2) 0.018(2) 0.013(3) -0.0032(19) 0.0020(19) 0.0004(18)
C3AA 0.020(3) 0.017(2) 0.011(3) -0.0050(19) 0.001(2) 0.001(2)
C4AA 0.012(2) 0.021(3) 0.018(3) -0.008(2) 0.001(2) -0.002(2)
C5AA 0.015(3) 0.021(3) 0.030(4) -0.015(3) -0.001(2) 0.002(2)
C6AA 0.010(2) 0.012(2) 0.018(3) -0.004(2) 0.002(2) 0.0027(19)
C7AA 0.013(2) 0.016(3) 0.014(3) -0.004(2) 0.000(2) -0.001(2)
C1B 0.020(3) 0.014(3) 0.030(4) -0.004(3) 0.009(3) -0.001(2)
C1C 0.011(2) 0.031(3) 0.037(4) 0.002(3) 0.001(2) -0.011(3)
C1D 0.020(3) 0.026(3) 0.031(4) -0.004(3) 0.000(3) -0.007(3)
C1E 0.014(2) 0.008(2) 0.009(3) -0.0035(19) 0.003(2) -0.0041(19)
C1F 0.010(2) 0.006(2) 0.016(3) 0.000(2) 0.005(2) -0.0013(18)
C1G 0.011(2) 0.008(2) 0.017(3) -0.002(2) 0.004(2) 0.0003(19)
B2 0.024(3) 0.027(4) 0.015(3) -0.006(3) 0.004(3) -0.003(3)
C31B 0.017(3) 0.016(3) 0.019(3) -0.004(2) 0.001(2) 0.000(2)

loop_
_atom_type_symbol
_atom_type_description
_atom_type_scat_dispersion_real
_atom_type_scat_dispersion_imag
_atom_type_scat_source
C C 0.0033 0.0016 'International Tables Vol C Tables 4.2.6.8 and 6.1.1.4'
H H 0.0000 0.0000 'International Tables Vol C Tables 4.2.6.8 and 6.1.1.4'
Ag Ag -0.8971 1.1015 'International Tables Vol C Tables 4.2.6.8 and 6.1.1.4'
B B 0.0013 0.0007 'International Tables Vol C Tables 4.2.6.8 and 6.1.1.4'
F F 0.0171 0.0103 'International Tables Vol C Tables 4.2.6.8 and 6.1.1.4'
N N 0.0061 0.0033 'International Tables Vol C Tables 4.2.6.8 and 6.1.1.4'
O O 0.0106 0.0060 'International Tables Vol C Tables 4.2.6.8 and 6.1.1.4'

loop_
_geom_angle_atom_site_label_1
_geom_angle_atom_site_label_2
_geom_angle_atom_site_label_3
_geom_angle
C2A O1A C5A 108.5(9)
O1A C2A H 109.6
O1A C2A HA 109.6
O1A C2A C3A 110.2(9)
H C2A HA 108.1
C3A C2A H 109.6
C3A C2A HA 109.6
C2A C3A HB 111.4
C2A C3A HC 111.4
HB C3A HC 109.2
C4A C3A C2A 102.0(9)
C4A C3A HB 111.4
C4A C3A HC 111.4
C3A C4A HD 111.2
C3A C4A HE 111.2
C3A C4A C5A 103.0(10)
HD C4A HE 109.1
C5A C4A HD 111.2
C5A C4A HE 111.2
O1A C5A C4A 104.7(10)
O1A C5A HF 110.8
O1A C5A HG 110.8
C4A C5A HF 110.8
C4A C5A HG 110.8
HF C5A HG 108.9
C2B O1B C5B 108.8(9)
O1B C2B HH 109.6
O1B C2B HI 109.6
O1B C2B C3B 110.2(9)
HH C2B HI 108.1
C3B C2B HH 109.6
C3B C2B HI 109.6
C2B C3B HJ 111.4
C2B C3B HK 111.4
C2B C3B C4B 101.8(9)
HJ C3B HK 109.3
C4B C3B HJ 111.4
C4B C3B HK 111.4
C3B C4B HL 111.2
C3B C4B HM 111.2
HL C4B HM 109.1
C5B C4B C3B 103.0(10)
C5B C4B HL 111.2
C5B C4B HM 111.2
O1B C5B C4B 105.0(10)
O1B C5B HN 110.7
O1B C5B HO 110.7
C4B C5B HN 110.7
C4B C5B HO 110.7
HN C5B HO 108.8
C28 Ag2 C29 29.6(2)
C1E Ag2 C28 174.1(2)
C1E Ag2 C29 148.7(2)
C5 Ag1 Ag2 152.58(15)
C28 Ag1 Ag2 38.51(16)
C28 Ag1 C5 168.4(2)
C28B Ag3 Ag4 39.92(16)
C28B Ag3 C1F 167.9(2)
C1F Ag3 Ag4 151.67(15)
F4A B1A F2A 110.8(11)
F4A B1A F1A 113.5(11)
F4A B1A F3A 108.8(11)
F2A B1A F1A 108.8(11)
F2A B1A F3A 106.2(10)
F1A B1A F3A 108.4(11)
C28B Ag4 C29B 29.1(2)
C1G Ag4 C28B 178.0(2)
C1G Ag4 C29B 149.7(2)
C2S O1S C5S 109.8(5)
C12S O11S C15S 109.4(7)
C5 N1 C6 113.0(5)
C5 N1 C12 126.3(5)
C12 N1 C6 118.6(4)
F2B B1B F3B 110.7(11)
F2B B1B F1B 113.5(11)
F2B B1B F4B 108.9(11)
F3B B1B F1B 108.6(12)
F3B B1B F4B 106.2(11)
F1B B1B F4B 108.6(11)
C5 N2 C7 113.5(4)
C5 N2 C8 124.6(5)
C8 N2 C7 121.5(5)
C2AA N2A C1AA 121.2(4)
C1E N2A C1AA 112.1(5)
C1E N2A C2AA 124.8(5)
C10B N1B C4AA 119.9(4)
C1F N1B C10B 126.0(5)
C1F N1B C4AA 111.6(5)
C6AA N2B C5AA 120.9(5)
C1F N2B C5AA 113.5(4)
C1F N2B C6AA 125.4(5)
C10C N1C C2C 123.0(5)
C1G N1C C2C 112.9(5)
C1G N1C C10C 123.0(5)
C4C N2C C3C 122.6(4)
C1G N2C C3C 112.4(5)
C1G N2C C4C 122.9(5)
N1 C5 Ag1 130.7(4)
N2 C5 Ag1 120.7(4)
N2 C5 N1 108.3(5)
N1 C6 HP 111.3
N1 C6 HQ 111.3
N1 C6 C7 102.2(4)
HP C6 HQ 109.2
C7 C6 HP 111.3
C7 C6 HQ 111.3
N2 C7 C6 102.4(5)
N2 C7 HR 111.3
N2 C7 HS 111.3
C6 C7 HR 111.3
C6 C7 HS 111.3
HR C7 HS 109.2
C9 C8 N2 119.5(5)
C9 C8 C11 123.0(5)
C11 C8 N2 117.5(5)
C8 C9 C10 117.2(6)
C8 C9 C18 123.2(5)
C10 C9 C18 119.6(5)
C9 C10 HT 119.4
C1C C10 C9 121.3(6)
C1C C10 HT 119.4
C10A N1A C0AA 123.4(4)
C1E N1A C10A 123.7(5)
C1E N1A C0AA 112.0(5)
C8 C11 C1B 122.4(5)
C1D C11 C8 117.3(6)
C1D C11 C1B 120.2(6)
C13 C12 N1 117.8(5)
C17 C12 N1 119.9(5)
C17 C12 C13 122.1(5)
C12 C13 C23 122.1(5)
C14 C13 C12 118.0(5)
C14 C13 C23 119.9(6)
C13 C14 HU 119.6
C15 C14 C13 120.7(6)
C15 C14 HU 119.6
C14 C15 HV 119.6
C14 C15 C16 120.7(6)
C16 C15 HV 119.6
C15 C16 HW 119.4
C15 C16 C17 121.1(6)
C17 C16 HW 119.4
C12 C17 C16 117.3(5)
C12 C17 C25 123.4(5)
C16 C17 C25 119.2(5)
C9 C18 HX 107.8
C9 C18 C19 110.5(5)
C9 C18 C1A 112.3(5)
C19 C18 HX 107.8
C1A C18 HX 107.8
C1A C18 C19 110.6(5)
C18 C19 HY 109.5
C18 C19 HZ 109.5
C18 C19 H0AA 109.5
HY C19 HZ 109.5
HY C19 H0AA 109.5
HZ C19 H0AA 109.5
H1AA C20 H2AA 109.5
H1AA C20 H3AA 109.5
H2AA C20 H3AA 109.5
C1B C20 H1AA 109.5
C1B C20 H2AA 109.5
C1B C20 H3AA 109.5
H4AA C21 H5AA 109.5
H4AA C21 H6AA 109.5
H5AA C21 H6AA 109.5
C1B C21 H4AA 109.5
C1B C21 H5AA 109.5
C1B C21 H6AA 109.5
H7AA C22 H8AA 109.5
H7AA C22 H9AA 109.5
H8AA C22 H9AA 109.5
C23 C22 H7AA 109.5
C23 C22 H8AA 109.5
C23 C22 H9AA 109.5
C13 C23 H0BA 108.2
C22 C23 C13 112.6(5)
C22 C23 H0BA 108.2
C22 C23 C24 110.3(6)
C24 C23 C13 109.3(6)
C24 C23 H0BA 108.2
C23 C24 H1BA 109.5
C23 C24 H2BA 109.5
C23 C24 H3BA 109.5
H1BA C24 H2BA 109.5
H1BA C24 H3BA 109.5
H2BA C24 H3BA 109.5
C17 C25 H4BA 108.1
C17 C25 C26 111.3(5)
C17 C25 C27 111.2(5)
C26 C25 H4BA 108.1
C26 C25 C27 109.9(5)
C27 C25 H4BA 108.1
C25 C26 H5BA 109.5
C25 C26 H6BA 109.5
C25 C26 H7BA 109.5
H5BA C26 H6BA 109.5
H5BA C26 H7BA 109.5
H6BA C26 H7BA 109.5
C25 C27 H8BA 109.5
C25 C27 H9BA 109.5
C25 C27 H0CA 109.5
H8BA C27 H9BA 109.5
H8BA C27 H0CA 109.5
H9BA C27 H0CA 109.5
Ag1 C28 Ag2 105.4(3)
C29 C28 Ag2 88.5(4)
C29 C28 Ag1 162.6(5)
C28 C29 Ag2 61.9(4)
C28 C29 C30 173.6(7)
C30 C29 Ag2 124.2(4)
C31 C30 C29 119.1(6)
C35 C30 C29 122.2(6)
C35 C30 C31 118.7(5)
H1CA C9S H2CA 109.2
C8S C9S H1CA 111.3
C8S C9S H2CA 111.3
C8S C9S C10S 102.3(7)
C10S C9S H1CA 111.3
C10S C9S H2CA 111.3
H3CA C7S H4CA 108.3
O6S C7S H3CA 109.9
O6S C7S H4CA 109.9
O6S C7S C8S 109.0(7)
C8S C7S H3CA 109.9
C8S C7S H4CA 109.9
C7S O6S C10S 111.9(8)
C9S C8S H5CA 110.9
C9S C8S H6CA 110.9
C7S C8S C9S 104.5(7)
C7S C8S H5CA 110.9
C7S C8S H6CA 110.9
H5CA C8S H6CA 108.9
C9S C10S H7CA 109.8
C9S C10S H8CA 109.8
O6S C10S C9S 109.5(7)
O6S C10S H7CA 109.8
O6S C10S H8CA 109.8
H7CA C10S H8CA 108.2
C30 C31 H9CA 120.0
C32 C31 C30 119.9(6)
C32 C31 H9CA 120.0
C31 C32 H0DA 119.8
C33 C32 C31 120.3(6)
C33 C32 H0DA 119.8
H9'A C9' H9'B 109.2
C8' C9' H9'A 111.3
C8' C9' H9'B 111.3
C10' C9' H9'A 111.3
C10' C9' H9'B 111.3
C10' C9' C8' 102.5(7)
H7'A C7' H7'B 108.4
O6' C7' H7'A 110.0
O6' C7' H7'B 110.0
O6' C7' C8' 108.6(7)
C8' C7' H7'A 110.0
C8' C7' H7'B 110.0
C10' O6' C7' 112.1(8)
C9' C8' C7' 104.2(7)
C9' C8' H8'A 110.9
C9' C8' H8'B 110.9
C7' C8' H8'A 110.9
C7' C8' H8'B 110.9
H8'A C8' H8'B 108.9
C9' C10' H10A 109.6
C9' C10' H10B 109.6
O6' C10' C9' 110.1(7)
O6' C10' H10A 109.6
O6' C10' H10B 109.6
H10A C10' H10B 108.1
C32 C33 H1DA 119.9
C32 C33 C34 120.3(6)
C34 C33 H1DA 119.9
C33 C34 H2DA 119.9
C35 C34 C33 120.2(6)
C35 C34 H2DA 119.9
C30 C35 H3DA 119.7
C34 C35 C30 120.6(6)
C34 C35 H3DA 119.7
C7A C6A H4DA 119.4
C7A C6A C3AA 121.3(6)
C3AA C6A H4DA 119.4
C6A C7A H5DA 119.8
C8A C7A C6A 120.4(6)
C8A C7A H5DA 119.8
C7A C8A H6DA 119.5
C7A C8A C9A 121.0(6)
C9A C8A H6DA 119.5
C8A C9A C19A 119.6(6)
C8A C9A C2AA 117.2(6)
C2AA C9A C19A 123.2(5)
C11A C10A N1A 119.1(5)
C15A C10A N1A 119.2(5)
C15A C10A C11A 121.6(5)
C10A C11A C23A 122.3(5)
C12A C11A C10A 117.8(5)
C12A C11A C23A 119.9(5)
C11A C12A H7DA 119.5
C13A C12A C11A 121.1(5)
C13A C12A H7DA 119.5
C12A C13A H8DA 119.9
C12A C13A C14A 120.2(5)
C14A C13A H8DA 119.9
C13A C14A H9DA 119.9
C13A C14A C15A 120.2(6)
C15A C14A H9DA 119.9
C10A C15A C14A 118.9(5)
C10A C15A C25A 120.9(5)
C14A C15A C25A 120.2(5)
C17A C16A H0EA 107.6
C17A C16A C18A 111.7(6)
C17A C16A C3AA 108.9(5)
C18A C16A H0EA 107.6
C18A C16A C3AA 113.3(6)
C3AA C16A H0EA 107.6
C16A C17A H1EA 109.5
C16A C17A H2EA 109.5
C16A C17A H3EA 109.5
H1EA C17A H2EA 109.5
H1EA C17A H3EA 109.5
H2EA C17A H3EA 109.5
C16A C18A H4EA 109.5
C16A C18A H5EA 109.5
C16A C18A H6EA 109.5
H4EA C18A H5EA 109.5
H4EA C18A H6EA 109.5
H5EA C18A H6EA 109.5
C9A C19A H7EA 108.0
C9A C19A C20A 112.3(6)
C9A C19A C21A 110.3(6)
C20A C19A H7EA 108.0
C20A C19A C21A 109.9(6)
C21A C19A H7EA 108.0
C19A C20A H8EA 109.5
C19A C20A H9EA 109.5
C19A C20A H0FA 109.5
H8EA C20A H9EA 109.5
H8EA C20A H0FA 109.5
H9EA C20A H0FA 109.5
C19A C21A H1FA 109.5
C19A C21A H2FA 109.5
C19A C21A H3FA 109.5
H1FA C21A H2FA 109.5
H1FA C21A H3FA 109.5
H2FA C21A H3FA 109.5
H4FA C22A H5FA 109.5
H4FA C22A H6FA 109.5
H5FA C22A H6FA 109.5
C23A C22A H4FA 109.5
C23A C22A H5FA 109.5
C23A C22A H6FA 109.5
C11A C23A C22A 111.6(6)
C11A C23A H7FA 108.0
C11A C23A C24A 110.3(6)
C22A C23A H7FA 108.0
C22A C23A C24A 110.7(6)
C24A C23A H7FA 108.0
C23A C24A H8FA 109.5
C23A C24A H9FA 109.5
C23A C24A H0GA 109.5
H8FA C24A H9FA 109.5
H8FA C24A H0GA 109.5
H9FA C24A H0GA 109.5
C15A C25A H1GA 107.4
C15A C25A C26A 111.3(5)
C15A C25A C27A 112.6(5)
C26A C25A H1GA 107.4
C26A C25A C27A 110.5(5)
C27A C25A H1GA 107.4
C25A C26A H2GA 109.5
C25A C26A H3GA 109.5
C25A C26A H4GA 109.5
H2GA C26A H3GA 109.5
H2GA C26A H4GA 109.5
H3GA C26A H4GA 109.5
C25A C27A H5GA 109.5
C25A C27A H6GA 109.5
C25A C27A H7GA 109.5
H5GA C27A H6GA 109.5
H5GA C27A H7GA 109.5
H6GA C27A H7GA 109.5
C7B C6B H8GA 119.5
C7AA C6B H8GA 119.5
C7AA C6B C7B 120.9(6)
C6B C7B H9GA 120.0
C8B C7B C6B 120.0(6)
C8B C7B H9GA 120.0
C7B C8B H0HA 119.4
C7B C8B C9B 121.2(6)
C9B C8B H0HA 119.4
C8B C9B C19B 119.9(6)
C6AA C9B C8B 117.2(5)
C6AA C9B C19B 122.9(5)
C11B C10B N1B 118.6(5)
C11B C10B C15B 121.6(5)
C15B C10B N1B 119.6(5)
C10B C11B C23B 122.4(5)
C12B C11B C10B 118.4(5)
C12B C11B C23B 119.2(5)
C11B C12B H1HA 119.9
C13B C12B C11B 120.3(6)
C13B C12B H1HA 119.9
C12B C13B H2HA 119.7
C14B C13B C12B 120.6(5)
C14B C13B H2HA 119.7
C13B C14B H3HA 119.1
C13B C14B C15B 121.7(5)
C15B C14B H3HA 119.1
C10B C15B C25B 123.3(5)
C14B C15B C10B 117.3(5)
C14B C15B C25B 119.4(5)
C17B C16B H4HA 108.3
C18B C16B H4HA 108.3
C18B C16B C17B 110.6(5)
C18B C16B C7AA 111.3(5)
C7AA C16B H4HA 108.3
C7AA C16B C17B 109.9(5)
C16B C17B H5HA 109.5
C16B C17B H6HA 109.5
C16B C17B H7HA 109.5
H5HA C17B H6HA 109.5
H5HA C17B H7HA 109.5
H6HA C17B H7HA 109.5
C16B C18B H8HA 109.5
C16B C18B H9HA 109.5
C16B C18B H0IA 109.5
H8HA C18B H9HA 109.5
H8HA C18B H0IA 109.5
H9HA C18B H0IA 109.5
C9B C19B H1IA 107.8
C9B C19B C20B 112.0(6)
C9B C19B C21B 110.2(6)
C20B C19B H1IA 107.8
C21B C19B H1IA 107.8
C21B C19B C20B 111.0(6)
C19B C20B H2IA 109.5
C19B C20B H3IA 109.5
C19B C20B H4IA 109.5
H2IA C20B H3IA 109.5
H2IA C20B H4IA 109.5
H3IA C20B H4IA 109.5
C19B C21B H5IA 109.5
C19B C21B H6IA 109.5
C19B C21B H7IA 109.5
H5IA C21B H6IA 109.5
H5IA C21B H7IA 109.5
H6IA C21B H7IA 109.5
H8IA C22B H9IA 109.5
H8IA C22B H0JA 109.5
H9IA C22B H0JA 109.5
C23B C22B H8IA 109.5
C23B C22B H9IA 109.5
C23B C22B H0JA 109.5
C11B C23B C22B 111.4(5)
C11B C23B H1JA 108.1
C11B C23B C24B 110.8(5)
C22B C23B H1JA 108.1
C22B C23B C24B 110.2(5)
C24B C23B H1JA 108.1
C23B C24B H2JA 109.5
C23B C24B H3JA 109.5
C23B C24B H4JA 109.5
H2JA C24B H3JA 109.5
H2JA C24B H4JA 109.5
H3JA C24B H4JA 109.5
C15B C25B H5JA 108.2
C15B C25B C26B 111.2(6)
C15B C25B C27B 110.9(5)
C26B C25B H5JA 108.2
C27B C25B H5JA 108.2
C27B C25B C26B 109.9(5)
C25B C26B H6JA 109.5
C25B C26B H7JA 109.5
C25B C26B H8JA 109.5
H6JA C26B H7JA 109.5
H6JA C26B H8JA 109.5
H7JA C26B H8JA 109.5
C25B C27B H9JA 109.5
C25B C27B H0KA 109.5
C25B C27B H1KA 109.5
H9JA C27B H0KA 109.5
H9JA C27B H1KA 109.5
H0KA C27B H1KA 109.5
Ag3 C28B Ag4 102.2(2)
C29B C28B Ag3 165.3(5)
C29B C28B Ag4 91.3(4)
C28B C29B Ag4 59.5(4)
C28B C29B C30B 172.5(6)
C30B C29B Ag4 127.5(4)
C35B C30B C29B 120.3(5)
C35B C30B C31B 119.0(5)
C31B C30B C29B 120.7(5)
C33B C32B H2KA 120.2
C33B C32B C31B 119.6(6)
C31B C32B H2KA 120.2
C32B C33B H3KA 119.6
C32B C33B C34B 120.9(6)
C34B C33B H3KA 119.6
C33B C34B H4KA 120.2
C35B C34B C33B 119.7(6)
C35B C34B H4KA 120.2
C30B C35B H5KA 119.7
C34B C35B C30B 120.6(6)
C34B C35B H5KA 119.7
N1C C2C H6KA 111.4
N1C C2C H7KA 111.4
N1C C2C C3C 101.8(4)
H6KA C2C H7KA 109.3
C3C C2C H6KA 111.4
C3C C2C H7KA 111.4
N2C C3C C2C 102.0(4)
N2C C3C H8KA 111.4
N2C C3C H9KA 111.4
C2C C3C H8KA 111.4
C2C C3C H9KA 111.4
H8KA C3C H9KA 109.2
C5C C4C N2C 118.2(5)
C9C C4C N2C 118.8(5)
C9C C4C C5C 123.0(5)
C4C C5C C16C 120.9(5)
C6C C5C C4C 117.3(5)
C6C C5C C16C 121.8(5)
C5C C6C H0LA 119.7
C7C C6C C5C 120.6(5)
C7C C6C H0LA 119.7
C6C C7C H1LA 119.6
C8C C7C C6C 120.7(5)
C8C C7C H1LA 119.6
C7C C8C H2LA 119.3
C7C C8C C9C 121.4(5)
C9C C8C H2LA 119.3
C4C C9C C8C 117.0(6)
C4C C9C C19C 123.8(5)
C8C C9C C19C 119.2(5)
C11C C10C N1C 119.7(5)
C11C C10C C15C 122.2(5)
C15C C10C N1C 118.1(5)
C10C C11C C12C 117.9(6)
C10C C11C C23C 123.3(6)
C12C C11C C23C 118.8(6)
C11C C12C H3LA 119.5
C13C C12C C11C 121.1(7)
C13C C12C H3LA 119.5
C12C C13C H4LA 119.9
C14C C13C C12C 120.2(6)
C14C C13C H4LA 119.9
C13C C14C H5LA 119.4
C13C C14C C15C 121.3(7)
C15C C14C H5LA 119.4
C10C C15C C25C 121.8(5)
C14C C15C C10C 117.4(6)
C14C C15C C25C 120.8(6)
C5C C16C H6LA 107.6
C5C C16C C17C 112.7(5)
C5C C16C C18C 111.2(5)
C17C C16C H6LA 107.6
C17C C16C C18C 110.0(5)
C18C C16C H6LA 107.6
C16C C17C H7LA 109.5
C16C C17C H8LA 109.5
C16C C17C H9LA 109.5
H7LA C17C H8LA 109.5
H7LA C17C H9LA 109.5
H8LA C17C H9LA 109.5
C16C C18C H0MA 109.5
C16C C18C H1MA 109.5
C16C C18C H2MA 109.5
H0MA C18C H1MA 109.5
H0MA C18C H2MA 109.5
H1MA C18C H2MA 109.5
C9C C19C H3MA 107.6
C9C C19C C20C 110.8(5)
C9C C19C C21C 111.9(5)
C20C C19C H3MA 107.6
C21C C19C H3MA 107.6
C21C C19C C20C 111.0(5)
C19C C20C H4MA 109.5
C19C C20C H5MA 109.5
C19C C20C H6MA 109.5
H4MA C20C H5MA 109.5
H4MA C20C H6MA 109.5
H5MA C20C H6MA 109.5
C19C C21C H7MA 109.5
C19C C21C H8MA 109.5
C19C C21C H9MA 109.5
H7MA C21C H8MA 109.5
H7MA C21C H9MA 109.5
H8MA C21C H9MA 109.5
H0NA C22C H1NA 109.5
H0NA C22C H2NA 109.5
H1NA C22C H2NA 109.5
C23C C22C H0NA 109.5
C23C C22C H1NA 109.5
C23C C22C H2NA 109.5
C11C C23C C22C 110.0(6)
C11C C23C H3NA 107.6
C11C C23C C24C 112.4(7)
C22C C23C H3NA 107.6
C24C C23C C22C 111.4(6)
C24C C23C H3NA 107.6
C23C C24C H4NA 109.5
C23C C24C H5NA 109.5
C23C C24C H6NA 109.5
H4NA C24C H5NA 109.5
H4NA C24C H6NA 109.5
H5NA C24C H6NA 109.5
C15C C25C H7NA 108.1
C15C C25C C26C 111.7(6)
C15C C25C C27C 110.2(6)
C26C C25C H7NA 108.1
C26C C25C C27C 110.4(6)
C27C C25C H7NA 108.1
C25C C26C H8NA 109.5
C25C C26C H9NA 109.5
C25C C26C H0OA 109.5
H8NA C26C H9NA 109.5
H8NA C26C H0OA 109.5
H9NA C26C H0OA 109.5
C25C C27C H1OA 109.5
C25C C27C H2OA 109.5
C25C C27C H3OA 109.5
H1OA C27C H2OA 109.5
H1OA C27C H3OA 109.5
H2OA C27C H3OA 109.5
O1S C2S H4OA 110.5
O1S C2S H5OA 110.5
O1S C2S C3S 106.3(6)
H4OA C2S H5OA 108.7
C3S C2S H4OA 110.5
C3S C2S H5OA 110.5
C2S C3S H6OA 111.4
C2S C3S H7OA 111.4
C2S C3S C4S 101.8(6)
H6OA C3S H7OA 109.3
C4S C3S H6OA 111.4
C4S C3S H7OA 111.4
C3S C4S H8OA 111.2
C3S C4S H9OA 111.2
H8OA C4S H9OA 109.1
C5S C4S C3S 103.0(6)
C5S C4S H8OA 111.2
C5S C4S H9OA 111.2
O1S C5S C4S 106.2(6)
O1S C5S H0PA 110.5
O1S C5S H1PA 110.5
C4S C5S H0PA 110.5
C4S C5S H1PA 110.5
H0PA C5S H1PA 108.7
O11S C12S H2PA 110.0
O11S C12S H3PA 110.0
O11S C12S C13S 108.5(7)
H2PA C12S H3PA 108.4
C13S C12S H2PA 110.0
C13S C12S H3PA 110.0
C12S C13S H4PA 111.0
C12S C13S H5PA 111.0
C12S C13S C14S 103.6(8)
H4PA C13S H5PA 109.0
C14S C13S H4PA 111.0
C14S C13S H5PA 111.0
C13S C14S H6PA 111.4
C13S C14S H7PA 111.4
H6PA C14S H7PA 109.3
C15S C14S C13S 101.8(8)
C15S C14S H6PA 111.4
C15S C14S H7PA 111.4
O11S C15S C14S 106.3(8)
O11S C15S H8PA 110.5
O11S C15S H9PA 110.5
C14S C15S H8PA 110.5
C14S C15S H9PA 110.5
H8PA C15S H9PA 108.7
C18 C1A H0QA 109.5
C18 C1A H1QA 109.5
C18 C1A H2QA 109.5
H0QA C1A H1QA 109.5
H0QA C1A H2QA 109.5
H1QA C1A H2QA 109.5
N1A C0AA H3QA 111.5
N1A C0AA H4QA 111.5
N1A C0AA C1AA 101.2(4)
H3QA C0AA H4QA 109.3
C1AA C0AA H3QA 111.5
C1AA C0AA H4QA 111.5
N2A C1AA C0AA 102.3(4)
N2A C1AA H5QA 111.3
N2A C1AA H6QA 111.3
C0AA C1AA H5QA 111.3
C0AA C1AA H6QA 111.3
H5QA C1AA H6QA 109.2
C9A C2AA N2A 119.5(5)
C3AA C2AA N2A 118.3(5)
C3AA C2AA C9A 122.2(5)
C6A C3AA C16A 121.0(6)
C6A C3AA C2AA 118.0(6)
C2AA C3AA C16A 120.9(5)
N1B C4AA H7QA 111.2
N1B C4AA H8QA 111.2
N1B C4AA C5AA 103.0(5)
H7QA C4AA H8QA 109.1
C5AA C4AA H7QA 111.2
C5AA C4AA H8QA 111.2
N2B C5AA C4AA 101.8(5)
N2B C5AA H9QA 111.4
N2B C5AA H0RA 111.4
C4AA C5AA H9QA 111.4
C4AA C5AA H0RA 111.4
H9QA C5AA H0RA 109.3
C9B C6AA N2B 117.6(5)
C7AA C6AA N2B 119.8(5)
C7AA C6AA C9B 122.6(5)
C6B C7AA C16B 119.9(5)
C6B C7AA C6AA 118.0(6)
C6AA C7AA C16B 122.1(5)
C11 C1B C20 110.1(6)
C11 C1B C21 113.2(6)
C11 C1B H1RA 107.4
C20 C1B H1RA 107.4
C21 C1B C20 111.1(6)
C21 C1B H1RA 107.4
C10 C1C H2RA 119.7
C10 C1C C1D 120.6(6)
C1D C1C H2RA 119.7
C11 C1D H3RA 119.6
C1C C1D C11 120.7(6)
C1C C1D H3RA 119.6
N2A C1E Ag2 122.6(4)
N2A C1E N1A 109.0(5)
N1A C1E Ag2 128.4(4)
N1B C1F Ag3 128.7(4)
N2B C1F Ag3 122.4(4)
N2B C1F N1B 108.4(5)
N1C C1G Ag4 124.6(4)
N1C C1G N2C 108.3(5)
N2C C1G Ag4 127.1(4)
F5 B2 F6 107.9(6)
F5 B2 F7 108.3(6)
F8 B2 F5 109.2(6)
F8 B2 F6 111.2(6)
F8 B2 F7 110.1(6)
F7 B2 F6 110.0(5)
C30B C31B H4RA 119.9
C32B C31B C30B 120.2(6)
C32B C31B H4RA 119.9

loop_
_geom_bond_atom_site_label_1
_geom_bond_atom_site_label_2
_geom_bond_distance
O1A C2A 1.380(15)
O1A C5A 1.420(14)
C2A H 0.9900
C2A HA 0.9900
C2A C3A 1.518(9)
C3A HB 0.9900
C3A HC 0.9900
C3A C4A 1.518(9)
C4A HD 0.9900
C4A HE 0.9900
C4A C5A 1.518(9)
C5A HF 0.9900
C5A HG 0.9900
O1B C2B 1.379(15)
O1B C5B 1.418(14)
C2B HH 0.9900
C2B HI 0.9900
C2B C3B 1.518(9)
C3B HJ 0.9900
C3B HK 0.9900
C3B C4B 1.518(9)
C4B HL 0.9900
C4B HM 0.9900
C4B C5B 1.517(9)
C5B HN 0.9900
C5B HO 0.9900
Ag2 C28 2.181(6)
Ag2 C29 2.471(6)
Ag2 C1E 2.098(5)
Ag1 C5 2.096(5)
Ag1 C28 2.064(6)
Ag3 Ag4 3.2894(6)
Ag3 C28B 2.067(6)
Ag3 C1F 2.094(5)
F5 B2 1.385(8)
F4A B1A 1.375(17)
F2A B1A 1.378(18)
B1A F1A 1.396(11)
B1A F3A 1.435(15)
F6 B2 1.400(8)
Ag4 C28B 2.160(6)
Ag4 C29B 2.504(6)
Ag4 C1G 2.077(6)
F8 B2 1.377(8)
O1S C2S 1.430(9)
O1S C5S 1.438(10)
O11S C12S 1.412(11)
O11S C15S 1.434(11)
N1 C5 1.337(7)
N1 C6 1.492(7)
N1 C12 1.436(7)
F2B B1B 1.375(17)
F3B B1B 1.379(18)
B1B F1B 1.396(11)
B1B F4B 1.435(15)
N2 C5 1.337(7)
N2 C7 1.480(7)
N2 C8 1.442(7)
F7 B2 1.395(9)
N2A C1AA 1.479(7)
N2A C2AA 1.446(7)
N2A C1E 1.331(7)
N1B C10B 1.431(7)
N1B C4AA 1.487(7)
N1B C1F 1.348(7)
N2B C5AA 1.479(7)
N2B C6AA 1.445(7)
N2B C1F 1.330(7)
N1C C2C 1.486(8)
N1C C10C 1.446(7)
N1C C1G 1.341(7)
N2C C3C 1.491(8)
N2C C4C 1.445(7)
N2C C1G 1.342(7)
C6 HP 0.9900
C6 HQ 0.9900
C6 C7 1.526(8)
C7 HR 0.9900
C7 HS 0.9900
C8 C9 1.397(8)
C8 C11 1.405(8)
C9 C10 1.405(8)
C9 C18 1.517(8)
C10 HT 0.9500
C10 C1C 1.369(10)
N1A C10A 1.420(7)
N1A C0AA 1.490(8)
N1A C1E 1.343(7)
C11 C1B 1.515(8)
C11 C1D 1.399(8)
C12 C13 1.411(8)
C12 C17 1.407(8)
C13 C14 1.402(8)
C13 C23 1.529(9)
C14 HU 0.9500
C14 C15 1.381(9)
C15 HV 0.9500
C15 C16 1.383(9)
C16 HW 0.9500
C16 C17 1.409(8)
C17 C25 1.520(8)
C18 HX 1.0000
C18 C19 1.535(9)
C18 C1A 1.526(9)
C19 HY 0.9800
C19 HZ 0.9800
C19 H0AA 0.9800
C20 H1AA 0.9800
C20 H2AA 0.9800
C20 H3AA 0.9800
C20 C1B 1.532(10)
C21 H4AA 0.9800
C21 H5AA 0.9800
C21 H6AA 0.9800
C21 C1B 1.530(10)
C22 H7AA 0.9800
C22 H8AA 0.9800
C22 H9AA 0.9800
C22 C23 1.521(9)
C23 H0BA 1.0000
C23 C24 1.521(11)
C24 H1BA 0.9800
C24 H2BA 0.9800
C24 H3BA 0.9800
C25 H4BA 1.0000
C25 C26 1.520(8)
C25 C27 1.535(9)
C26 H5BA 0.9800
C26 H6BA 0.9800
C26 H7BA 0.9800
C27 H8BA 0.9800
C27 H9BA 0.9800
C27 H0CA 0.9800
C28 C29 1.221(8)
C29 C30 1.446(8)
C30 C31 1.408(8)
C30 C35 1.407(9)
C9S H1CA 0.9900
C9S H2CA 0.9900
C9S C8S 1.526(8)
C9S C10S 1.527(8)
C7S H3CA 0.9900
C7S H4CA 0.9900
C7S O6S 1.364(8)
C7S C8S 1.524(8)
O6S C10S 1.366(8)
C8S H5CA 0.9900
C8S H6CA 0.9900
C10S H7CA 0.9900
C10S H8CA 0.9900
C31 H9CA 0.9500
C31 C32 1.390(9)
C32 H0DA 0.9500
C32 C33 1.381(10)
C9' H9'A 0.9900
C9' H9'B 0.9900
C9' C8' 1.526(8)
C9' C10' 1.524(8)
C7' H7'A 0.9900
C7' H7'B 0.9900
C7' O6' 1.365(8)
C7' C8' 1.527(8)
O6' C10' 1.363(8)
C8' H8'A 0.9900
C8' H8'B 0.9900
C10' H10A 0.9900
C10' H10B 0.9900
C33 H1DA 0.9500
C33 C34 1.389(9)
C34 H2DA 0.9500
C34 C35 1.376(9)
C35 H3DA 0.9500
C6A H4DA 0.9500
C6A C7A 1.386(10)
C6A C3AA 1.387(9)
C7A H5DA 0.9500
C7A C8A 1.371(11)
C8A H6DA 0.9500
C8A C9A 1.409(8)
C9A C19A 1.516(9)
C9A C2AA 1.411(8)
C10A C11A 1.408(8)
C10A C15A 1.397(8)
C11A C12A 1.402(8)
C11A C23A 1.519(9)
C12A H7DA 0.9500
C12A C13A 1.387(9)
C13A H8DA 0.9500
C13A C14A 1.395(9)
C14A H9DA 0.9500
C14A C15A 1.398(8)
C15A C25A 1.522(8)
C16A H0EA 1.0000
C16A C17A 1.521(10)
C16A C18A 1.521(9)
C16A C3AA 1.522(9)
C17A H1EA 0.9800
C17A H2EA 0.9800
C17A H3EA 0.9800
C18A H4EA 0.9800
C18A H5EA 0.9800
C18A H6EA 0.9800
C19A H7EA 1.0000
C19A C20A 1.518(9)
C19A C21A 1.530(10)
C20A H8EA 0.9800
C20A H9EA 0.9800
C20A H0FA 0.9800
C21A H1FA 0.9800
C21A H2FA 0.9800
C21A H3FA 0.9800
C22A H4FA 0.9800
C22A H5FA 0.9800
C22A H6FA 0.9800
C22A C23A 1.526(9)
C23A H7FA 1.0000
C23A C24A 1.539(9)
C24A H8FA 0.9800
C24A H9FA 0.9800
C24A H0GA 0.9800
C25A H1GA 1.0000
C25A C26A 1.531(9)
C25A C27A 1.535(8)
C26A H2GA 0.9800
C26A H3GA 0.9800
C26A H4GA 0.9800
C27A H5GA 0.9800
C27A H6GA 0.9800
C27A H7GA 0.9800
C6B H8GA 0.9500
C6B C7B 1.389(9)
C6B C7AA 1.388(8)
C7B H9GA 0.9500
C7B C8B 1.380(9)
C8B H0HA 0.9500
C8B C9B 1.402(8)
C9B C19B 1.526(9)
C9B C6AA 1.399(9)
C10B C11B 1.413(8)
C10B C15B 1.418(8)
C11B C12B 1.395(8)
C11B C23B 1.525(8)
C12B H1HA 0.9500
C12B C13B 1.388(8)
C13B H2HA 0.9500
C13B C14B 1.382(9)
C14B H3HA 0.9500
C14B C15B 1.391(8)
C15B C25B 1.518(8)
C16B H4HA 1.0000
C16B C17B 1.535(9)
C16B C18B 1.529(9)
C16B C7AA 1.534(8)
C17B H5HA 0.9800
C17B H6HA 0.9800
C17B H7HA 0.9800
C18B H8HA 0.9800
C18B H9HA 0.9800
C18B H0IA 0.9800
C19B H1IA 1.0000
C19B C20B 1.540(11)
C19B C21B 1.535(11)
C20B H2IA 0.9800
C20B H3IA 0.9800
C20B H4IA 0.9800
C21B H5IA 0.9800
C21B H6IA 0.9800
C21B H7IA 0.9800
C22B H8IA 0.9800
C22B H9IA 0.9800
C22B H0JA 0.9800
C22B C23B 1.531(9)
C23B H1JA 1.0000
C23B C24B 1.538(8)
C24B H2JA 0.9800
C24B H3JA 0.9800
C24B H4JA 0.9800
C25B H5JA 1.0000
C25B C26B 1.551(9)
C25B C27B 1.530(9)
C26B H6JA 0.9800
C26B H7JA 0.9800
C26B H8JA 0.9800
C27B H9JA 0.9800
C27B H0KA 0.9800
C27B H1KA 0.9800
C28B C29B 1.220(8)
C29B C30B 1.439(8)
C30B C35B 1.396(8)
C30B C31B 1.405(8)
C32B H2KA 0.9500
C32B C33B 1.377(9)
C32B C31B 1.398(8)
C33B H3KA 0.9500
C33B C34B 1.394(9)
C34B H4KA 0.9500
C34B C35B 1.382(9)
C35B H5KA 0.9500
C2C H6KA 0.9900
C2C H7KA 0.9900
C2C C3C 1.526(8)
C3C H8KA 0.9900
C3C H9KA 0.9900
C4C C5C 1.412(8)
C4C C9C 1.398(8)
C5C C6C 1.400(8)
C5C C16C 1.514(8)
C6C H0LA 0.9500
C6C C7C 1.386(8)
C7C H1LA 0.9500
C7C C8C 1.377(9)
C8C H2LA 0.9500
C8C C9C 1.404(8)
C9C C19C 1.517(8)
C10C C11C 1.388(8)
C10C C15C 1.414(8)
C11C C12C 1.400(9)
C11C C23C 1.511(9)
C12C H3LA 0.9500
C12C C13C 1.382(11)
C13C H4LA 0.9500
C13C C14C 1.378(11)
C14C H5LA 0.9500
C14C C15C 1.396(9)
C15C C25C 1.515(9)
C16C H6LA 1.0000
C16C C17C 1.525(9)
C16C C18C 1.534(8)
C17C H7LA 0.9800
C17C H8LA 0.9800
C17C H9LA 0.9800
C18C H0MA 0.9800
C18C H1MA 0.9800
C18C H2MA 0.9800
C19C H3MA 1.0000
C19C C20C 1.535(9)
C19C C21C 1.518(9)
C20C H4MA 0.9800
C20C H5MA 0.9800
C20C H6MA 0.9800
C21C H7MA 0.9800
C21C H8MA 0.9800
C21C H9MA 0.9800
C22C H0NA 0.9800
C22C H1NA 0.9800
C22C H2NA 0.9800
C22C C23C 1.531(11)
C23C H3NA 1.0000
C23C C24C 1.526(11)
C24C H4NA 0.9800
C24C H5NA 0.9800
C24C H6NA 0.9800
C25C H7NA 1.0000
C25C C26C 1.538(10)
C25C C27C 1.540(10)
C26C H8NA 0.9800
C26C H9NA 0.9800
C26C H0OA 0.9800
C27C H1OA 0.9800
C27C H2OA 0.9800
C27C H3OA 0.9800
C2S H4OA 0.9900
C2S H5OA 0.9900
C2S C3S 1.518(11)
C3S H6OA 0.9900
C3S H7OA 0.9900
C3S C4S 1.520(10)
C4S H8OA 0.9900
C4S H9OA 0.9900
C4S C5S 1.516(11)
C5S H0PA 0.9900
C5S H1PA 0.9900
C12S H2PA 0.9900
C12S H3PA 0.9900
C12S C13S 1.492(13)
C13S H4PA 0.9900
C13S H5PA 0.9900
C13S C14S 1.527(13)
C14S H6PA 0.9900
C14S H7PA 0.9900
C14S C15S 1.520(14)
C15S H8PA 0.9900
C15S H9PA 0.9900
C1A H0QA 0.9800
C1A H1QA 0.9800
C1A H2QA 0.9800
C0AA H3QA 0.9900
C0AA H4QA 0.9900
C0AA C1AA 1.528(8)
C1AA H5QA 0.9900
C1AA H6QA 0.9900
C2AA C3AA 1.396(8)
C4AA H7QA 0.9900
C4AA H8QA 0.9900
C4AA C5AA 1.515(8)
C5AA H9QA 0.9900
C5AA H0RA 0.9900
C6AA C7AA 1.395(8)
C1B H1RA 1.0000
C1C H2RA 0.9500
C1C C1D 1.394(10)
C1D H3RA 0.9500
C31B H4RA 0.9500

loop_
_geom_torsion_atom_site_label_1
_geom_torsion_atom_site_label_2
_geom_torsion_atom_site_label_3
_geom_torsion_atom_site_label_4
_geom_torsion
O1A C2A C3A C4A -9.5(15)
C2A O1A C5A C4A 29.5(15)
C2A C3A C4A C5A 25.9(15)
C3A C4A C5A O1A -34.4(15)
C5A O1A C2A C3A -12.6(14)
O1B C2B C3B C4B -11.0(18)
C2B O1B C5B C4B 27.9(18)
C2B C3B C4B C5B 26.4(17)
C3B C4B C5B O1B -33.8(17)
C5B O1B C2B C3B -10.5(19)
Ag2 C29 C30 C31 112.7(6)
Ag2 C29 C30 C35 -69.9(7)
Ag1 C28 C29 Ag2 -143.3(18)
Ag3 C28B C29B Ag4 157(2)
Ag4 C29B C30B C35B -109.0(6)
Ag4 C29B C30B C31B 72.6(7)
O1S C2S C3S C4S 31.3(7)
O11S C12S C13S C14S -22.0(10)
N1 C6 C7 N2 7.0(5)
N1 C12 C13 C14 175.7(5)
N1 C12 C13 C23 -6.9(8)
N1 C12 C17 C16 -175.5(5)
N1 C12 C17 C25 2.1(8)
N2 C8 C9 C10 -178.6(5)
N2 C8 C9 C18 0.7(9)
N2 C8 C11 C1B -6.0(9)
N2 C8 C11 C1D 178.5(5)
N2A C2AA C3AA C6A 176.4(6)
N2A C2AA C3AA C16A -8.5(8)
N1B C10B C11B C12B -175.3(5)
N1B C10B C11B C23B 4.5(8)
N1B C10B C15B C14B 176.4(5)
N1B C10B C15B C25B -1.0(8)
N1B C4AA C5AA N2B -12.5(6)
N2B C6AA C7AA C6B -179.9(5)
N2B C6AA C7AA C16B -0.6(8)
N1C C2C C3C N2C -15.1(5)
N1C C10C C11C C12C -176.5(6)
N1C C10C C11C C23C 5.1(10)
N1C C10C C15C C14C 177.1(6)
N1C C10C C15C C25C -0.2(9)
N2C C4C C5C C6C 178.6(5)
N2C C4C C5C C16C -0.4(8)
N2C C4C C9C C8C -178.7(5)
N2C C4C C9C C19C 2.3(8)
C5 N1 C6 C7 -7.5(6)
C5 N1 C12 C13 118.9(6)
C5 N1 C12 C17 -66.6(8)
C5 N2 C7 C6 -5.2(6)
C5 N2 C8 C9 -74.9(7)
C5 N2 C8 C11 106.5(7)
C6 N1 C5 Ag1 -169.3(4)
C6 N1 C5 N2 4.6(6)
C6 N1 C12 C13 -78.8(6)
C6 N1 C12 C17 95.7(6)
C7 N2 C5 Ag1 175.3(4)
C7 N2 C5 N1 0.7(6)
C7 N2 C8 C9 98.0(7)
C7 N2 C8 C11 -80.7(7)
C8 N2 C5 Ag1 -11.4(7)
C8 N2 C5 N1 174.0(5)
C8 N2 C7 C6 -178.8(5)
C8 C9 C10 C1C 0.6(9)
C8 C9 C18 C19 -119.9(6)
C8 C9 C18 C1A 116.2(6)
C8 C11 C1B C20 -94.8(7)
C8 C11 C1B C21 140.1(6)
C8 C11 C1D C1C -0.3(10)
C9 C8 C11 C1B 175.4(6)
C9 C8 C11 C1D -0.1(9)
C9 C10 C1C C1D -1.0(11)
C10 C9 C18 C19 59.5(8)
C10 C9 C18 C1A -64.5(7)
C10 C1C C1D C11 0.8(11)
N1A C10A C11A C12A 177.2(5)
N1A C10A C11A C23A -2.5(8)
N1A C10A C15A C14A -177.0(5)
N1A C10A C15A C25A 2.0(8)
N1A C0AA C1AA N2A 17.3(5)
C11 C8 C9 C10 0.0(9)
C11 C8 C9 C18 179.3(6)
C12 N1 C5 Ag1 -6.2(8)
C12 N1 C5 N2 167.7(5)
C12 N1 C6 C7 -172.1(5)
C12 C13 C14 C15 -1.1(9)
C12 C13 C23 C22 127.8(7)
C12 C13 C23 C24 -109.2(8)
C12 C17 C25 C26 -120.2(6)
C12 C17 C25 C27 116.8(6)
C13 C12 C17 C16 -1.3(9)
C13 C12 C17 C25 176.4(5)
C13 C14 C15 C16 0.8(10)
C14 C13 C23 C22 -54.9(8)
C14 C13 C23 C24 68.1(9)
C14 C15 C16 C17 -0.7(10)
C15 C16 C17 C12 0.9(9)
C15 C16 C17 C25 -176.8(6)
C16 C17 C25 C26 57.4(7)
C16 C17 C25 C27 -65.6(7)
C17 C12 C13 C14 1.4(9)
C17 C12 C13 C23 178.7(5)
C18 C9 C10 C1C -178.8(6)
C23 C13 C14 C15 -178.5(6)
C29 C30 C31 C32 176.8(6)
C29 C30 C35 C34 -176.2(6)
C30 C31 C32 C33 0.0(10)
C7S O6S C10S C9S -13.6(17)
O6S C7S C8S C9S 7.7(16)
C8S C9S C10S O6S 17.4(14)
C8S C7S O6S C10S 3.5(18)
C10S C9S C8S C7S -14.4(13)
C31 C30 C35 C34 1.2(10)
C31 C32 C33 C34 0.2(11)
C32 C33 C34 C35 0.3(10)
C7' O6' C10' C9' -3(2)
O6' C7' C8' C9' 14.6(17)
C8' C9' C10' O6' 11.9(18)
C8' C7' O6' C10' -8(2)
C10' C9' C8' C7' -15.2(15)
C33 C34 C35 C30 -1.0(10)
C35 C30 C31 C32 -0.8(10)
C6A C7A C8A C9A -1.0(11)
C7A C6A C3AA C16A -174.5(6)
C7A C6A C3AA C2AA 0.6(10)
C7A C8A C9A C19A 179.0(6)
C7A C8A C9A C2AA 0.6(9)
C8A C9A C19A C20A 64.1(8)
C8A C9A C19A C21A -58.9(8)
C8A C9A C2AA N2A -177.0(5)
C8A C9A C2AA C3AA 0.4(9)
C9A C2AA C3AA C6A -0.9(9)
C9A C2AA C3AA C16A 174.1(6)
C10A N1A C0AA C1AA 175.4(5)
C10A N1A C1E Ag2 -4.3(8)
C10A N1A C1E N2A 175.2(5)
C10A C11A C12A C13A 0.7(9)
C10A C11A C23A C22A 118.2(6)
C10A C11A C23A C24A -118.3(7)
C10A C15A C25A C26A -95.2(7)
C10A C15A C25A C27A 140.1(6)
C11A C10A C15A C14A 3.8(8)
C11A C10A C15A C25A -177.2(5)
C11A C12A C13A C14A 2.0(10)
C12A C11A C23A C22A -61.5(8)
C12A C11A C23A C24A 62.1(8)
C12A C13A C14A C15A -1.8(9)
C13A C14A C15A C10A -1.0(9)
C13A C14A C15A C25A 179.9(5)
C14A C15A C25A C26A 83.8(7)
C14A C15A C25A C27A -40.9(8)
C15A C10A C11A C12A -3.6(9)
C15A C10A C11A C23A 176.7(5)
C17A C16A C3AA C6A 90.4(7)
C17A C16A C3AA C2AA -84.5(7)
C18A C16A C3AA C6A -34.4(9)
C18A C16A C3AA C2AA 150.6(6)
C19A C9A C2AA N2A 4.7(9)
C19A C9A C2AA C3AA -177.9(6)
C23A C11A C12A C13A -179.6(6)
C6B C7B C8B C9B 0.5(10)
C7B C6B C7AA C16B -179.6(6)
C7B C6B C7AA C6AA -0.3(9)
C7B C8B C9B C19B -179.4(6)
C7B C8B C9B C6AA 1.4(10)
C8B C9B C19B C20B 52.1(8)
C8B C9B C19B C21B -72.0(8)
C8B C9B C6AA N2B 179.3(5)
C8B C9B C6AA C7AA -2.8(9)
C9B C6AA C7AA C6B 2.3(9)
C9B C6AA C7AA C16B -178.4(6)
C10B N1B C4AA C5AA 175.4(5)
C10B N1B C1F Ag3 4.2(8)
C10B N1B C1F N2B -168.2(5)
C10B C11B C12B C13B -0.8(9)
C10B C11B C23B C22B 126.0(6)
C10B C11B C23B C24B -111.0(6)
C10B C15B C25B C26B -126.0(6)
C10B C15B C25B C27B 111.3(6)
C11B C10B C15B C14B 2.2(8)
C11B C10B C15B C25B -175.2(6)
C11B C12B C13B C14B 1.3(9)
C12B C11B C23B C22B -54.3(7)
C12B C11B C23B C24B 68.7(7)
C12B C13B C14B C15B 0.0(10)
C13B C14B C15B C10B -1.7(9)
C13B C14B C15B C25B 175.8(6)
C14B C15B C25B C26B 56.7(7)
C14B C15B C25B C27B -66.0(7)
C15B C10B C11B C12B -0.9(8)
C15B C10B C11B C23B 178.9(5)
C17B C16B C7AA C6B 67.5(7)
C17B C16B C7AA C6AA -111.8(6)
C18B C16B C7AA C6B -55.3(8)
C18B C16B C7AA C6AA 125.4(6)
C19B C9B C6AA N2B 0.2(9)
C19B C9B C6AA C7AA 178.0(6)
C23B C11B C12B C13B 179.4(6)
C29B C30B C35B C34B -176.4(6)
C29B C30B C31B C32B 176.6(6)
C32B C33B C34B C35B -0.8(11)
C33B C32B C31B C30B 0.4(10)
C33B C34B C35B C30B -0.7(10)
C35B C30B C31B C32B -1.9(9)
C2C N1C C10C C11C -89.2(7)
C2C N1C C10C C15C 92.5(7)
C2C N1C C1G Ag4 175.3(4)
C2C N1C C1G N2C -5.1(6)
C3C N2C C4C C5C 93.6(6)
C3C N2C C4C C9C -85.6(7)
C3C N2C C1G Ag4 173.4(4)
C3C N2C C1G N1C -6.1(6)
C4C N2C C3C C2C 178.1(5)
C4C N2C C1G Ag4 9.4(8)
C4C N2C C1G N1C -170.1(5)
C4C C5C C6C C7C 1.4(8)
C4C C5C C16C C17C -149.6(6)
C4C C5C C16C C18C 86.4(7)
C4C C9C C19C C20C -120.0(6)
C4C C9C C19C C21C 115.5(7)
C5C C4C C9C C8C 2.2(8)
C5C C4C C9C C19C -176.9(5)
C5C C6C C7C C8C -0.6(9)
C6C C5C C16C C17C 31.4(8)
C6C C5C C16C C18C -92.6(7)
C6C C7C C8C C9C 0.5(9)
C7C C8C C9C C4C -1.3(9)
C7C C8C C9C C19C 177.8(6)
C8C C9C C19C C20C 61.0(7)
C8C C9C C19C C21C -63.5(7)
C9C C4C C5C C6C -2.2(8)
C9C C4C C5C C16C 178.7(5)
C10C N1C C2C C3C -178.2(5)
C10C N1C C1G Ag4 7.0(7)
C10C N1C C1G N2C -173.5(5)
C10C C11C C12C C13C -1.1(12)
C10C C11C C23C C22C 113.6(7)
C10C C11C C23C C24C -121.7(7)
C10C C15C C25C C26C -139.9(7)
C10C C15C C25C C27C 97.0(7)
C11C C10C C15C C14C -1.2(10)
C11C C10C C15C C25C -178.5(6)
C11C C12C C13C C14C -0.2(13)
C12C C11C C23C C22C -64.8(9)
C12C C11C C23C C24C 59.9(9)
C12C C13C C14C C15C 0.8(13)
C13C C14C C15C C10C -0.2(11)
C13C C14C C15C C25C 177.2(7)
C14C C15C C25C C26C 42.9(9)
C14C C15C C25C C27C -80.2(8)
C15C C10C C11C C12C 1.8(10)
C15C C10C C11C C23C -176.6(6)
C16C C5C C6C C7C -179.6(5)
C23C C11C C12C C13C 177.4(8)
C2S O1S C5S C4S -7.9(8)
C2S C3S C4S C5S -35.0(8)
C3S C4S C5S O1S 27.3(8)
C5S O1S C2S C3S -15.0(8)
C12S O11S C15S C14S 17.3(10)
C12S C13S C14S C15S 30.8(10)
C13S C14S C15S O11S -29.8(9)
C15S O11S C12S C13S 3.2(10)
C0AA N1A C10A C11A 90.6(7)
C0AA N1A C10A C15A -88.6(7)
C0AA N1A C1E Ag2 -173.8(4)
C0AA N1A C1E N2A 5.8(6)
C1AA N2A C2AA C9A 92.1(7)
C1AA N2A C2AA C3AA -85.3(7)
C1AA N2A C1E Ag2 -173.4(4)
C1AA N2A C1E N1A 7.0(6)
C2AA N2A C1AA C0AA 178.8(5)
C2AA N2A C1E Ag2 -8.8(7)
C2AA N2A C1E N1A 171.6(5)
C2AA C9A C19A C20A -117.7(7)
C2AA C9A C19A C21A 119.3(7)
C3AA C6A C7A C8A 0.4(11)
C4AA N1B C10B C11B 79.0(7)
C4AA N1B C10B C15B -95.5(6)
C4AA N1B C1F Ag3 165.9(4)
C4AA N1B C1F N2B -6.5(6)
C5AA N2B C6AA C9B 88.2(7)
C5AA N2B C6AA C7AA -89.7(7)
C5AA N2B C1F Ag3 -175.7(4)
C5AA N2B C1F N1B -2.7(7)
C6AA N2B C5AA C4AA -172.8(5)
C6AA N2B C1F Ag3 7.3(8)
C6AA N2B C1F N1B -179.7(5)
C6AA C9B C19B C20B -128.8(7)
C6AA C9B C19B C21B 107.1(7)
C7AA C6B C7B C8B -1.1(10)
C1B C11 C1D C1C -175.9(6)
C1D C11 C1B C20 80.7(8)
C1D C11 C1B C21 -44.5(9)
C1E N2A C1AA C0AA -16.0(6)
C1E N2A C2AA C9A -71.2(7)
C1E N2A C2AA C3AA 111.4(6)
C1E N1A C10A C11A -77.7(7)
C1E N1A C10A C15A 103.1(6)
C1E N1A C0AA C1AA -15.1(6)
C1F N1B C10B C11B -120.7(6)
C1F N1B C10B C15B 64.9(8)
C1F N1B C4AA C5AA 12.4(6)
C1F N2B C5AA C4AA 10.1(7)
C1F N2B C6AA C9B -95.0(7)
C1F N2B C6AA C7AA 87.1(7)
C1G N1C C2C C3C 13.4(6)
C1G N1C C10C C11C 78.0(7)
C1G N1C C10C C15C -100.3(7)
C1G N2C C3C C2C 14.0(6)
C1G N2C C4C C5C -104.0(6)
C1G N2C C4C C9C 76.8(7)
C31B C30B C35B C34B 2.0(10)
C31B C32B C33B C34B 1.0(10)

loop_
_twin_individual_id
_twin_individual_mass_fraction_refined
1 0.49(2)
2 0.51(2)
